data_4347344
loop_
_publ_author_name
'Wang, Zhi'
'Zhuang, Gui-Lin'
'Deng, Yong-Kai'
'Feng, Zhen-Yu'
'Cao, Zhao-Zhen'
'Kurmoo, Mohamedally'
'Tung, Chen-Ho'
'Sun, Di'

_publ_section_title
;
 Near-Infrared Emitters: Stepwise Assembly of Two Heteropolynuclear
 Clusters with Tunable Ag(I):Zn(II) Ratio.
;
_journal_issue 10
_journal_name_full 'Inorganic chemistry'
_journal_page_first 4757
_journal_page_last 4763
_journal_paper_doi 10.1021/acs.inorgchem.6b00044
_journal_volume 55
_journal_year 2016
_chemical_formula_moiety 'C113 H81 Ag9 N10 O21 S9 Zn4, C30 H24 N6 Zn, 2(C10 H8 N2)'
_chemical_formula_sum 'C163 H121 Ag9 N20 O21 S9 Zn5'
_chemical_formula_weight 4282.01
_space_group_crystal_system triclinic
_space_group_IT_number 2
_space_group_name_Hall '-P 1'
_space_group_name_H-M_alt 'P -1'
_atom_sites_solution_hydrogens mixed
_audit_creation_date 2016-03-13
_audit_creation_method
;
Olex2 1.2
(compiled 2016.02.19 svn.r3266 for OlexSys, GUI svn.r5155)
;
_cell_angle_alpha 107.385(4)
_cell_angle_beta 104.141(3)
_cell_angle_gamma 105.049(4)
_cell_formula_units_Z 2
_cell_length_a 20.2213(9)
_cell_length_b 20.5331(12)
_cell_length_c 26.3995(12)
_cell_measurement_reflns_used 6128
_cell_measurement_temperature 173(2)
_cell_measurement_theta_max 67.532
_cell_measurement_theta_min 2.417
_cell_volume 9465.5(9)
_computing_molecular_graphics 'Olex2 (Dolomanov et al., 2009)'
_computing_publication_material 'Olex2 (Dolomanov et al., 2009)'
_computing_structure_refinement 'ShelXL (Sheldrick, 2015)'
_computing_structure_solution 'SHELXS-97 (Sheldrick, 1990)'
_diffrn_ambient_temperature 173.15
_diffrn_measured_fraction_theta_full 0.940
_diffrn_measured_fraction_theta_max 0.940
_diffrn_measurement_device_type 'Bruker APEX-II CCD'
_diffrn_measurement_method '\f and \w scans'
_diffrn_radiation_monochromator graphite
_diffrn_radiation_type CuK\a
_diffrn_radiation_wavelength 1.54178
_diffrn_reflns_av_R_equivalents 0.1521
_diffrn_reflns_av_unetI/netI 0.2001
_diffrn_reflns_Laue_measured_fraction_full 0.940
_diffrn_reflns_Laue_measured_fraction_max 0.940
_diffrn_reflns_limit_h_max 23
_diffrn_reflns_limit_h_min -23
_diffrn_reflns_limit_k_max 24
_diffrn_reflns_limit_k_min -23
_diffrn_reflns_limit_l_max 31
_diffrn_reflns_limit_l_min -29
_diffrn_reflns_number 83805
_diffrn_reflns_point_group_measured_fraction_full 0.940
_diffrn_reflns_point_group_measured_fraction_max 0.940
_diffrn_reflns_theta_full 64.999
_diffrn_reflns_theta_max 64.999
_diffrn_reflns_theta_min 1.871
_diffrn_standards_number 0
_exptl_absorpt_coefficient_mu 9.393
_exptl_absorpt_correction_T_max 0.6509
_exptl_absorpt_correction_T_min 0.4247
_exptl_absorpt_correction_type multi-scan
_exptl_absorpt_process_details sadabs
_exptl_crystal_colour yellow
_exptl_crystal_density_diffrn 1.502
_exptl_crystal_density_method 'not measured'
_exptl_crystal_description block
_exptl_crystal_F_000 4248
_exptl_crystal_size_max 0.11
_exptl_crystal_size_mid 0.08
_exptl_crystal_size_min 0.05
_refine_diff_density_max 2.218
_refine_diff_density_min -1.366
_refine_diff_density_rms 0.184
_refine_ls_extinction_method none
_refine_ls_goodness_of_fit_ref 0.865
_refine_ls_hydrogen_treatment constr
_refine_ls_matrix_type full
_refine_ls_number_parameters 1950
_refine_ls_number_reflns 30270
_refine_ls_number_restraints 300
_refine_ls_restrained_S_all 0.861
_refine_ls_R_factor_all 0.1815
_refine_ls_R_factor_gt 0.0941
_refine_ls_shift/su_max 0.004
_refine_ls_shift/su_mean 0.000
_refine_ls_structure_factor_coef Fsqd
_refine_ls_weighting_details 'w=1/[\s^2^(Fo^2^)+(0.1253P)^2^] where P=(Fo^2^+2Fc^2^)/3'
_refine_ls_weighting_scheme calc
_refine_ls_wR_factor_gt 0.2185
_refine_ls_wR_factor_ref 0.2578
_reflns_Friedel_coverage 0.000
_reflns_number_gt 12300
_reflns_number_total 30270
_reflns_threshold_expression 'I > 2\s(I)'
_cod_data_source_file ic6b00044_si_002.cif
_cod_data_source_block Ag9Zn4
_cod_database_code 4347344
_shelx_space_group_comment
;
The symmetry employed for this shelxl refinement is uniquely defined
by the following loop, which should always be used as a source of
symmetry information in preference to the above space-group names.
They are only intended as comments.
;
_shelx_estimated_absorpt_t_max 0.651
_shelx_estimated_absorpt_t_min 0.425
_olex2_refinement_description
;
1. Fixed Uiso
 At 1.2 times of:
  All C(H) groups
 At 1.5 times of:
  All O(H) groups, All O(H,H) groups
2. Uiso/Uaniso restraints and constraints
N10 \\sim C103 \\sim C102 \\sim C99 \\sim C100 \\sim C101 \\sim C98 \\sim C96
\\sim C97 \\sim C95 \\sim C94 \\sim N9: within 1.7A with sigma of 0.004 and
sigma for terminal atoms of 0.08
N8 \\sim C93 \\sim C92 \\sim C91 \\sim C90 \\sim C89 \\sim C88 \\sim N7 \\sim
C84 \\sim C85 \\sim C86 \\sim C87: within 1.7A with sigma of 0.004 and sigma
for terminal atoms of 0.08
C143 \\sim C142 \\sim C141 \\sim C140 \\sim C139 \\sim N15 \\sim N16 \\sim C138
\\sim C137 \\sim C136 \\sim C135 \\sim C134: within 1.7A with sigma of 0.004
and sigma for terminal atoms of 0.08
C126 \\sim C127 \\sim C128 \\sim N13 \\sim N14 \\sim C130 \\sim C129 \\sim C124
\\sim C131 \\sim C133 \\sim C125: within 1.7A with sigma of 0.002 and sigma for
terminal atoms of 0.08
3.a Riding coordinates:
 O17(H17)
3.b Rotating group:
 O3(H3A,H3B), O6(H6A,H6B)
3.c Aromatic/amide H refined with riding coordinates:
 C84(H84), C85(H85), C86(H86), C87(H87), C97(H97), C96(H96), C95(H95),
 C94(H94), C1(H1), C2(H2), C3(H3), C4(H4), C7(H7), C8(H8), C9(H9), C10(H10),
 C13(H13), C14(H14), C15(H15), C16(H16), C20(H20), C21(H21), C22(H22), C23(H23),
  C26(H26), C27(H27), C28(H28), C29(H29), C34(H34), C35(H35), C36(H36),
 C37(H37), C42(H42), C43(H43), C44(H44), C45(H45), C48(H48), C49(H49), C50(H50),
  C51(H51), C56(H56), C57(H57), C58(H58), C59(H59), C63(H63), C64(H64),
 C65(H65), C66(H66), C70(H70), C71(H71), C72(H72), C73(H73), C74(H74), C75(H75),
  C76(H76), C77(H77), C80(H80), C81(H81), C82(H82), C83(H83), C93(H93),
 C90(H90), C91(H91), C92(H92), C103(H103), C102(H102), C101(H101), C100(H100),
 C104(H104), C105(H105), C106(H106), C107(H107), C110(H110), C111(H111),
 C112(H112), C113(H113), C137(H137), C134(H134), C135(H135), C136(H136),
 C140(H140), C141(H141), C142(H142), C143(H143), C144(H144), C145(H145),
 C146(H146), C147(H147), C150(H150), C151(H151), C152(H152), C153(H153),
 C154(H154), C155(H155), C156(H156), C157(H157), C160(H160), C161(H161),
 C162(H162), C163(H163), C114(H114), C115(H115), C116(H116), C117(H117),
 C120(H120), C121(H121), C122(H122), C123(H123), C130(H130), C131(H131),
 C132(H132), C133(H133), C126(H126), C127(H127), C124(H124), C125(H125)
3.d Fitted hexagon refined as free rotating group:
 N7(C84,C85,C86,C87,C88), N9(C98,C97,C96,C95,C94), C93(N8,C89,C90,C91,C92),
 C103(C102,C101,C100,C99,N10), C137(C138,N16,C134,C135,C136), C139(C140,C141,
 C142,C143,N15), N13(C129,C130,C131,C132,C133), C126(C127,C128,N14,C124,C125)
;
_shelx_shelxl_version_number 2014/7
_olex2_submission_special_instructions 'No special instructions were received'

loop_
_space_group_symop_operation_xyz
'x, y, z'
'-x, -y, -z'

loop_
_atom_site_label
_atom_site_type_symbol
_atom_site_fract_x
_atom_site_fract_y
_atom_site_fract_z
_atom_site_U_iso_or_equiv
_atom_site_adp_type
_atom_site_occupancy
_atom_site_site_symmetry_order
_atom_site_calc_flag
_atom_site_refinement_flags_posn
_atom_site_refinement_flags_adp
Ag1 Ag 0.00188(6) 0.23735(7) 0.11234(4) 0.0532(3) Uani 1 1 d . .
Ag2 Ag 0.13914(6) 0.36779(7) 0.16733(4) 0.0539(3) Uani 1 1 d . .
Ag3 Ag 0.12829(5) 0.20363(6) 0.16010(4) 0.0499(3) Uani 1 1 d . .
Ag4 Ag 0.26851(6) 0.21232(7) 0.23282(4) 0.0592(3) Uani 1 1 d . .
Ag5 Ag 0.15073(6) 0.25823(7) 0.06989(4) 0.0550(3) Uani 1 1 d . .
Ag6 Ag 0.29268(6) 0.46558(7) 0.24426(4) 0.0594(3) Uani 1 1 d . .
Ag7 Ag 0.22778(6) 0.34368(7) 0.27874(4) 0.0554(3) Uani 1 1 d . .
Ag8 Ag 0.13240(6) 0.20458(7) 0.27313(4) 0.0556(3) Uani 1 1 d . .
Ag9 Ag 0.15028(6) 0.44742(7) 0.28405(4) 0.0589(4) Uani 1 1 d . .
Zn1 Zn 0.52315(19) 0.5537(2) 0.23381(15) 0.1227(13) Uani 1 1 d . .
Zn2 Zn 0.44112(12) 0.18718(15) 0.23902(9) 0.0728(8) Uani 1 1 d . .
Zn3 Zn 0.04884(12) 0.51251(13) 0.37312(8) 0.0645(7) Uani 1 1 d . .
Zn4 Zn -0.18581(10) 0.21706(12) 0.09040(8) 0.0584(6) Uani 1 1 d . .
S1 S 0.03391(19) 0.3663(2) 0.19537(13) 0.0492(10) Uani 1 1 d . .
S2 S 0.02065(18) 0.1757(2) 0.18702(13) 0.0466(9) Uani 1 1 d . .
S3 S 0.1327(2) 0.3348(2) 0.31952(14) 0.0541(11) Uani 1 1 d . .
S4 S 0.2171(2) 0.1416(2) 0.28625(15) 0.0618(11) Uani 1 1 d . .
S5 S 0.2534(2) 0.5569(3) 0.29939(15) 0.0687(13) Uani 1 1 d . .
S6 S 0.0178(2) 0.2011(2) 0.01959(14) 0.0507(9) Uani 1 1 d . .
S7 S 0.23044(18) 0.2036(2) 0.12663(13) 0.0504(10) Uani 1 1 d . .
S8 S 0.24220(19) 0.3933(2) 0.13580(14) 0.0510(10) Uani 1 1 d . .
S9 S 0.33694(19) 0.3575(2) 0.25536(14) 0.0561(11) Uani 1 1 d . .
O1 O 0.1530(6) 0.5280(6) 0.3767(3) 0.060(3) Uani 1 1 d . .
O2 O 0.1773(7) 0.6438(7) 0.4268(5) 0.074(4) Uani 1 1 d . .
O3 O -0.0028(7) 0.4022(7) 0.3430(5) 0.086(4) Uani 1 1 d . .
H3A H -0.0501 0.3864 0.3460 0.130 Uiso 1 1 d GR .
H3B H 0.0232 0.3786 0.3617 0.130 Uiso 1 1 d GR .
O4 O 0.0262(7) 0.5171(6) 0.2955(4) 0.073(4) Uani 1 1 d . .
O5 O -0.0891(7) 0.4361(8) 0.2519(5) 0.093(5) Uani 1 1 d . .
O6 O -0.1510(7) 0.2709(8) 0.1777(5) 0.099(5) Uani 1 1 d . .
H6A H -0.1119 0.2599 0.1994 0.149 Uiso 1 1 d GR .
H6B H -0.1880 0.2614 0.1956 0.149 Uiso 1 1 d GR .
O7 O -0.1081(6) 0.2579(7) 0.0618(4) 0.067(3) Uani 1 1 d . .
O8 O -0.1951(6) 0.2008(7) -0.0254(4) 0.070(3) Uani 1 1 d . .
O9 O -0.1363(6) 0.1428(7) 0.0974(4) 0.063(3) Uani 1 1 d . .
O10 O -0.1880(8) 0.0980(9) 0.1511(6) 0.096(5) Uani 1 1 d . .
O11 O 0.0799(8) 0.2269(8) 0.4181(5) 0.084(4) Uani 1 1 d . .
O12 O 0.0332(7) 0.2992(7) 0.3879(5) 0.075(4) Uani 1 1 d . .
O13 O 0.4131(7) 0.1257(8) 0.3176(5) 0.082(4) Uani 1 1 d . .
O14 O 0.3884(6) 0.2144(6) 0.2942(4) 0.063(3) Uani 1 1 d . .
O15 O 0.3737(6) 0.1310(7) 0.1045(5) 0.081(4) Uani 1 1 d . .
O16 O 0.3403(6) 0.1195(7) 0.1783(5) 0.079(4) Uani 1 1 d . .
O17 O 0.4543(8) 0.2690(10) 0.2104(6) 0.116(6) Uani 1 1 d . .
H17 H 0.4959 0.3160 0.2353 0.174 Uiso 1 1 d R .
O18 O 0.2214(6) 0.3009(6) 0.0111(4) 0.056(3) Uani 1 1 d . .
O19 O 0.2986(7) 0.3828(7) -0.0054(5) 0.082(4) Uani 1 1 d . .
O20 O 0.4288(7) 0.5094(7) 0.2653(5) 0.077(4) Uani 1 1 d . .
O21 O 0.5436(7) 0.5236(9) 0.3018(6) 0.098(5) Uani 1 1 d . .
N1 N -0.2413(8) 0.2881(8) 0.0721(5) 0.062(4) Uani 1 1 d . .
N2 N -0.2933(7) 0.1461(7) 0.0449(5) 0.058(4) Uani 1 1 d . .
N3 N 0.4902(10) 0.1131(11) 0.2252(6) 0.100(7) Uani 1 1 d . .
N4 N 0.5478(8) 0.2458(10) 0.3080(6) 0.082(5) Uani 1 1 d . .
N5 N 0.0792(8) 0.5343(8) 0.4616(6) 0.068(4) Uani 1 1 d . .
N6 N -0.0022(8) 0.5834(8) 0.4018(5) 0.067(4) Uani 1 1 d . .
N7 N 0.6214(7) 0.5564(11) 0.2171(7) 0.151(4) Uani 1 1 d . U
C84 C 0.6880(10) 0.6143(9) 0.2447(7) 0.153(5) Uani 1 1 d G U
H84 H 0.6904 0.6607 0.2683 0.184 Uiso 1 1 calc R .
C85 C 0.7513(7) 0.6045(10) 0.2379(7) 0.155(5) Uani 1 1 d G U
H85 H 0.7968 0.6441 0.2568 0.186 Uiso 1 1 calc R .
C86 C 0.7479(7) 0.5367(12) 0.2035(8) 0.154(5) Uani 1 1 d G U
H86 H 0.7911 0.5300 0.1989 0.185 Uiso 1 1 calc R .
C87 C 0.6813(10) 0.4788(9) 0.1759(7) 0.151(4) Uani 1 1 d G U
H87 H 0.6789 0.4324 0.1523 0.182 Uiso 1 1 calc R .
C88 C 0.6180(7) 0.4886(9) 0.1826(7) 0.147(4) Uani 1 1 d G U
N9 N 0.5525(12) 0.6622(9) 0.2898(9) 0.158(5) Uani 1 1 d . U
C98 C 0.5175(10) 0.7028(13) 0.2676(7) 0.160(4) Uani 1 1 d G U
C97 C 0.5312(12) 0.7749(13) 0.3010(10) 0.161(5) Uani 1 1 d G U
H97 H 0.5072 0.8026 0.2858 0.193 Uiso 1 1 calc R .
C96 C 0.5799(12) 0.8064(9) 0.3565(9) 0.161(5) Uani 1 1 d G U
H96 H 0.5892 0.8557 0.3793 0.193 Uiso 1 1 calc R .
C95 C 0.6149(10) 0.7658(13) 0.3786(6) 0.160(5) Uani 1 1 d G U
H95 H 0.6481 0.7874 0.4166 0.192 Uiso 1 1 calc R .
C94 C 0.6012(11) 0.6938(12) 0.3453(9) 0.158(5) Uani 1 1 d G U
H94 H 0.6251 0.6660 0.3604 0.190 Uiso 1 1 calc R .
C1 C -0.2137(10) 0.3608(11) 0.0857(8) 0.077(6) Uani 1 1 d . .
H1 H -0.1634 0.3847 0.1083 0.093 Uiso 1 1 calc R .
C2 C -0.2495(13) 0.4049(12) 0.0710(9) 0.085(6) Uani 1 1 d . .
H2 H -0.2262 0.4558 0.0811 0.102 Uiso 1 1 calc R .
C3 C -0.3221(14) 0.3674(13) 0.0404(9) 0.097(7) Uani 1 1 d . .
H3 H -0.3510 0.3940 0.0295 0.116 Uiso 1 1 calc R .
C4 C -0.3565(10) 0.2925(11) 0.0242(7) 0.073(6) Uani 1 1 d . .
H4 H -0.4072 0.2683 0.0031 0.087 Uiso 1 1 calc R .
C5 C -0.3120(8) 0.2544(10) 0.0408(7) 0.063(5) Uani 1 1 d . .
C6 C -0.3422(8) 0.1752(9) 0.0253(6) 0.056(4) Uani 1 1 d . .
C7 C -0.4149(9) 0.1294(12) -0.0096(7) 0.076(6) Uani 1 1 d . .
H7 H -0.4481 0.1511 -0.0225 0.091 Uiso 1 1 calc R .
C8 C -0.4383(9) 0.0584(11) -0.0248(7) 0.077(6) Uani 1 1 d . .
H8 H -0.4875 0.0286 -0.0482 0.092 Uiso 1 1 calc R .
C9 C -0.3871(9) 0.0282(11) -0.0047(7) 0.083(7) Uani 1 1 d . .
H9 H -0.4009 -0.0232 -0.0151 0.099 Uiso 1 1 calc R .
C10 C -0.3163(8) 0.0744(11) 0.0305(6) 0.067(6) Uani 1 1 d . .
H10 H -0.2830 0.0536 0.0449 0.081 Uiso 1 1 calc R .
C11 C -0.1447(7) 0.1017(9) 0.1240(6) 0.053(4) Uani 1 1 d . .
C12 C -0.1024(8) 0.0525(9) 0.1211(5) 0.060(5) Uani 1 1 d . .
C13 C -0.1394(9) -0.0249(9) 0.0915(6) 0.068(5) Uani 1 1 d . .
H13 H -0.1913 -0.0452 0.0772 0.081 Uiso 1 1 calc R .
C14 C -0.0990(11) -0.0702(9) 0.0838(7) 0.068(5) Uani 1 1 d . .
H14 H -0.1243 -0.1209 0.0615 0.082 Uiso 1 1 calc R .
C15 C -0.0225(11) -0.0440(10) 0.1074(6) 0.072(6) Uani 1 1 d . .
H15 H 0.0040 -0.0760 0.1025 0.086 Uiso 1 1 calc R .
C16 C 0.0133(10) 0.0323(11) 0.1389(6) 0.065(5) Uani 1 1 d . .
H16 H 0.0651 0.0519 0.1559 0.079 Uiso 1 1 calc R .
C17 C -0.0263(8) 0.0795(8) 0.1454(5) 0.049(4) Uani 1 1 d . .
C18 C -0.1308(9) 0.2396(9) 0.0070(6) 0.052(4) Uani 1 1 d . .
C19 C -0.0773(8) 0.2698(9) -0.0158(6) 0.056(4) Uani 1 1 d . .
C20 C -0.0939(11) 0.3138(11) -0.0465(8) 0.082(6) Uani 1 1 d . .
H20 H -0.1396 0.3203 -0.0523 0.098 Uiso 1 1 calc R .
C21 C -0.0451(14) 0.3471(13) -0.0680(9) 0.101(8) Uani 1 1 d . .
H21 H -0.0558 0.3791 -0.0857 0.121 Uiso 1 1 calc R .
C22 C 0.0196(12) 0.3336(13) -0.0637(10) 0.091(7) Uani 1 1 d . .
H22 H 0.0511 0.3532 -0.0812 0.110 Uiso 1 1 calc R .
C23 C 0.0386(10) 0.2915(11) -0.0338(7) 0.072(5) Uani 1 1 d . .
H23 H 0.0843 0.2852 -0.0295 0.087 Uiso 1 1 calc R .
C24 C -0.0070(8) 0.2592(10) -0.0107(5) 0.071(6) Uani 1 1 d . .
C25 C 0.1965(9) 0.1043(9) 0.0864(6) 0.060(5) Uani 1 1 d . .
C26 C 0.1253(8) 0.0657(9) 0.0523(5) 0.056(4) Uani 1 1 d . .
H26 H 0.0920 0.0907 0.0487 0.067 Uiso 1 1 calc R .
C27 C 0.1001(8) -0.0104(10) 0.0223(6) 0.065(5) Uani 1 1 d . .
H27 H 0.0497 -0.0377 0.0009 0.078 Uiso 1 1 calc R .
C28 C 0.1498(8) -0.0435(8) 0.0247(5) 0.050(4) Uani 1 1 d . .
H28 H 0.1338 -0.0948 0.0046 0.060 Uiso 1 1 calc R .
C29 C 0.2244(9) -0.0043(10) 0.0561(6) 0.059(5) Uani 1 1 d . .
H29 H 0.2582 -0.0289 0.0561 0.071 Uiso 1 1 calc R .
C30 C 0.2490(8) 0.0719(8) 0.0880(5) 0.045(4) Uani 1 1 d . .
C31 C 0.3256(8) 0.1113(9) 0.1250(6) 0.054(4) Uani 1 1 d . .
C32 C 0.2495(9) 0.3647(11) 0.0128(6) 0.062(5) Uani 1 1 d . .
C33 C 0.2228(8) 0.4238(10) 0.0410(6) 0.063(5) Uani 1 1 d . .
C34 C 0.2060(12) 0.4676(11) 0.0103(7) 0.088(7) Uani 1 1 d . .
H34 H 0.2121 0.4581 -0.0255 0.106 Uiso 1 1 calc R .
C35 C 0.1812(11) 0.5233(10) 0.0306(7) 0.073(5) Uani 1 1 d . .
H35 H 0.1677 0.5505 0.0090 0.088 Uiso 1 1 calc R .
C36 C 0.1770(12) 0.5376(14) 0.0848(8) 0.097(8) Uani 1 1 d . .
H36 H 0.1606 0.5759 0.0999 0.116 Uiso 1 1 calc R .
C37 C 0.1941(11) 0.5018(11) 0.1150(8) 0.079(6) Uani 1 1 d . .
H37 H 0.1911 0.5157 0.1518 0.094 Uiso 1 1 calc R .
C38 C 0.2173(8) 0.4423(10) 0.0958(6) 0.058(5) Uani 1 1 d . .
C39 C -0.0297(9) 0.4732(10) 0.2507(7) 0.070(6) Uani 1 1 d . .
C40 C -0.0246(8) 0.4737(10) 0.1968(6) 0.063(5) Uani 1 1 d . .
C41 C 0.0037(8) 0.4268(8) 0.1669(5) 0.047(4) Uani 1 1 d . .
C42 C 0.0064(8) 0.4277(9) 0.1142(6) 0.057(4) Uani 1 1 d . .
H42 H 0.0270 0.3965 0.0943 0.068 Uiso 1 1 calc R .
C43 C -0.0189(9) 0.4706(11) 0.0905(6) 0.070(5) Uani 1 1 d . .
H43 H -0.0171 0.4681 0.0544 0.084 Uiso 1 1 calc R .
C44 C -0.0473(10) 0.5180(10) 0.1190(8) 0.073(5) Uani 1 1 d . .
H44 H -0.0638 0.5496 0.1036 0.087 Uiso 1 1 calc R .
C45 C -0.0508(9) 0.5181(10) 0.1706(8) 0.068(5) Uani 1 1 d . .
H45 H -0.0719 0.5495 0.1897 0.082 Uiso 1 1 calc R .
C46 C 0.1970(9) 0.5914(11) 0.4039(6) 0.063(5) Uani 1 1 d . .
C47 C 0.2753(9) 0.6069(10) 0.4143(7) 0.072(6) Uani 1 1 d . .
C48 C 0.3226(10) 0.6362(11) 0.4724(7) 0.084(7) Uani 1 1 d . .
H48 H 0.3036 0.6499 0.5018 0.101 Uiso 1 1 calc R .
C49 C 0.3969(13) 0.6449(12) 0.4862(9) 0.108(9) Uani 1 1 d . .
H49 H 0.4278 0.6653 0.5248 0.129 Uiso 1 1 calc R .
C50 C 0.4248(10) 0.6243(12) 0.4446(7) 0.096(8) Uani 1 1 d . .
H50 H 0.4746 0.6286 0.4544 0.115 Uiso 1 1 calc R .
C51 C 0.3799(9) 0.5965(11) 0.3866(7) 0.086(7) Uani 1 1 d . .
H51 H 0.4009 0.5859 0.3581 0.103 Uiso 1 1 calc R .
C52 C 0.3043(9) 0.5845(9) 0.3708(8) 0.068(5) Uani 1 1 d . .
C53 C 0.4769(11) 0.4959(12) 0.2991(9) 0.083(6) Uani 1 1 d . .
C54 C 0.4648(10) 0.4643(12) 0.3379(8) 0.080(6) Uani 1 1 d . .
C55 C 0.4026(7) 0.4042(8) 0.3248(5) 0.048(4) Uani 1 1 d . .
C56 C 0.3948(10) 0.3771(10) 0.3665(5) 0.066(5) Uani 1 1 d . .
H56 H 0.3529 0.3358 0.3577 0.079 Uiso 1 1 calc R .
C57 C 0.4467(12) 0.4090(11) 0.4202(6) 0.078(6) Uani 1 1 d . .
H57 H 0.4407 0.3892 0.4478 0.094 Uiso 1 1 calc R .
C58 C 0.5074(12) 0.4696(14) 0.4341(7) 0.106(9) Uani 1 1 d . .
H58 H 0.5421 0.4936 0.4715 0.128 Uiso 1 1 calc R .
C59 C 0.5162(9) 0.4941(12) 0.3930(7) 0.081(7) Uani 1 1 d . .
H59 H 0.5597 0.5338 0.4020 0.097 Uiso 1 1 calc R .
C60 C 0.3873(9) 0.1761(11) 0.3236(6) 0.060(5) Uani 1 1 d . .
C61 C 0.3532(10) 0.1962(11) 0.3686(7) 0.073(5) Uani 1 1 d . .
C62 C 0.2815(9) 0.1880(11) 0.3563(7) 0.080(6) Uani 1 1 d . .
C63 C 0.2551(10) 0.2108(10) 0.4006(6) 0.076(6) Uani 1 1 d . .
H63 H 0.2058 0.2079 0.3926 0.091 Uiso 1 1 calc R .
C64 C 0.3038(11) 0.2384(13) 0.4582(8) 0.096(8) Uani 1 1 d . .
H64 H 0.2870 0.2530 0.4888 0.115 Uiso 1 1 calc R .
C65 C 0.3752(13) 0.2433(13) 0.4680(7) 0.096(7) Uani 1 1 d . .
H65 H 0.4071 0.2612 0.5061 0.115 Uiso 1 1 calc R .
C66 C 0.4024(10) 0.2237(11) 0.4256(7) 0.084(7) Uani 1 1 d . .
H66 H 0.4522 0.2283 0.4337 0.100 Uiso 1 1 calc R .
C67 C 0.0864(10) 0.2866(12) 0.4102(7) 0.073(6) Uani 1 1 d . .
C68 C 0.1616(9) 0.3424(9) 0.4288(5) 0.057(5) Uani 1 1 d . .
C69 C 0.1860(9) 0.3689(9) 0.3928(5) 0.056(5) Uani 1 1 d . .
C70 C 0.2509(10) 0.4256(11) 0.4132(7) 0.072(5) Uani 1 1 d . .
H70 H 0.2665 0.4465 0.3886 0.086 Uiso 1 1 calc R .
C71 C 0.2978(9) 0.4552(10) 0.4746(6) 0.072(6) Uani 1 1 d . .
H71 H 0.3436 0.4944 0.4901 0.087 Uiso 1 1 calc R .
C72 C 0.2707(9) 0.4225(11) 0.5066(7) 0.075(6) Uani 1 1 d . .
H72 H 0.2993 0.4393 0.5455 0.090 Uiso 1 1 calc R .
C73 C 0.2054(9) 0.3673(10) 0.4864(6) 0.066(5) Uani 1 1 d . .
H73 H 0.1894 0.3456 0.5104 0.080 Uiso 1 1 calc R .
C74 C 0.4653(14) 0.0492(15) 0.1861(9) 0.104(8) Uani 1 1 d . .
H74 H 0.4184 0.0367 0.1594 0.125 Uiso 1 1 calc R .
C75 C 0.495(2) -0.005(2) 0.1761(9) 0.19(2) Uani 1 1 d . .
H75 H 0.4706 -0.0513 0.1452 0.225 Uiso 1 1 calc R .
C76 C 0.564(2) 0.013(2) 0.2148(13) 0.169(16) Uani 1 1 d . .
H76 H 0.5870 -0.0217 0.2125 0.203 Uiso 1 1 calc R .
C77 C 0.5978(17) 0.083(2) 0.2570(10) 0.149(14) Uani 1 1 d . .
H77 H 0.6461 0.0970 0.2824 0.178 Uiso 1 1 calc R .
C78 C 0.5608(12) 0.1320(15) 0.2620(7) 0.091(8) Uani 1 1 d . .
C79 C 0.5884(11) 0.2049(15) 0.3055(7) 0.099(9) Uani 1 1 d . .
C80 C 0.6646(13) 0.2357(18) 0.3456(9) 0.130(12) Uani 1 1 d . .
H80 H 0.6963 0.2088 0.3460 0.156 Uiso 1 1 calc R .
C81 C 0.6856(13) 0.3088(19) 0.3831(10) 0.132(13) Uani 1 1 d . .
H81 H 0.7345 0.3323 0.4090 0.158 Uiso 1 1 calc R .
C82 C 0.6420(15) 0.3470(16) 0.3848(9) 0.116(10) Uani 1 1 d . .
H82 H 0.6594 0.3956 0.4120 0.139 Uiso 1 1 calc R .
C83 C 0.5701(14) 0.3153(12) 0.3463(9) 0.118(10) Uani 1 1 d . .
H83 H 0.5378 0.3418 0.3469 0.142 Uiso 1 1 calc R .
C93 C 0.4197(7) 0.3957(10) 0.1465(7) 0.132(4) Uani 1 1 d . U
H93 H 0.3819 0.4064 0.1588 0.158 Uiso 1 1 calc R .
N8 N 0.4906(8) 0.4467(8) 0.1715(6) 0.134(4) Uani 1 1 d G U
C89 C 0.5458(6) 0.4310(9) 0.1535(7) 0.140(4) Uani 1 1 d G U
C90 C 0.5301(7) 0.3645(10) 0.1104(7) 0.139(4) Uani 1 1 d G U
H90 H 0.5679 0.3538 0.0981 0.166 Uiso 1 1 calc R .
C91 C 0.4592(9) 0.3135(8) 0.0854(6) 0.136(4) Uani 1 1 d G U
H91 H 0.4485 0.2680 0.0559 0.163 Uiso 1 1 calc R .
C92 C 0.4040(6) 0.3292(9) 0.1034(7) 0.133(4) Uani 1 1 d G U
H92 H 0.3555 0.2944 0.0862 0.159 Uiso 1 1 calc R .
C103 C 0.4213(12) 0.5542(9) 0.1291(10) 0.163(5) Uani 1 1 d . U
H103 H 0.4150 0.5040 0.1127 0.196 Uiso 1 1 calc R .
C102 C 0.3878(11) 0.5865(13) 0.0965(6) 0.163(5) Uani 1 1 d G U
H102 H 0.3586 0.5585 0.0578 0.195 Uiso 1 1 calc R .
C101 C 0.3970(11) 0.6599(14) 0.1206(10) 0.163(5) Uani 1 1 d G U
H101 H 0.3741 0.6820 0.0984 0.195 Uiso 1 1 calc R .
C100 C 0.4396(12) 0.7009(9) 0.1773(10) 0.162(5) Uani 1 1 d G U
H100 H 0.4459 0.7510 0.1938 0.195 Uiso 1 1 calc R .
C99 C 0.4731(11) 0.6685(13) 0.2099(6) 0.161(4) Uani 1 1 d G U
N10 N 0.4639(11) 0.5951(13) 0.1858(9) 0.161(5) Uani 1 1 d G U
C104 C 0.1221(10) 0.5042(11) 0.4885(7) 0.074(6) Uani 1 1 d . .
H104 H 0.1366 0.4684 0.4666 0.088 Uiso 1 1 calc R .
C105 C 0.1451(10) 0.5246(11) 0.5470(7) 0.082(6) Uani 1 1 d . .
H105 H 0.1764 0.5051 0.5657 0.098 Uiso 1 1 calc R .
C106 C 0.1195(11) 0.5757(13) 0.5767(8) 0.093(8) Uani 1 1 d . .
H106 H 0.1302 0.5882 0.6162 0.111 Uiso 1 1 calc R .
C107 C 0.0810(11) 0.6065(11) 0.5506(7) 0.074(6) Uani 1 1 d . .
H107 H 0.0687 0.6441 0.5728 0.089 Uiso 1 1 calc R .
C108 C 0.0568(9) 0.5863(9) 0.4909(6) 0.055(4) Uani 1 1 d . .
C109 C 0.0133(10) 0.6141(10) 0.4596(6) 0.068(5) Uani 1 1 d . .
C110 C -0.0185(11) 0.6651(10) 0.4795(8) 0.076(6) Uani 1 1 d . .
H110 H -0.0082 0.6858 0.5192 0.091 Uiso 1 1 calc R .
C111 C -0.0617(13) 0.6866(13) 0.4472(9) 0.098(8) Uani 1 1 d . .
H111 H -0.0820 0.7211 0.4629 0.118 Uiso 1 1 calc R .
C112 C -0.0763(13) 0.6559(12) 0.3885(8) 0.093(7) Uani 1 1 d . .
H112 H -0.1067 0.6689 0.3627 0.111 Uiso 1 1 calc R .
C113 C -0.0438(11) 0.6057(11) 0.3703(8) 0.079(6) Uani 1 1 d . .
H113 H -0.0529 0.5856 0.3308 0.095 Uiso 1 1 calc R .
Zn5 Zn 0.07053(16) 0.87084(16) 0.28417(10) 0.0879(9) Uani 1 1 d . .
N17 N -0.0351(10) 0.8049(10) 0.2202(6) 0.086(5) Uani 1 1 d . .
N18 N 0.0184(9) 0.9478(9) 0.2791(6) 0.087(6) Uani 1 1 d . .
N19 N 0.1744(10) 0.9526(9) 0.3463(6) 0.087(5) Uani 1 1 d . .
N20 N 0.1304(9) 0.8966(8) 0.2303(6) 0.072(4) Uani 1 1 d . .
C137 C 0.0831(10) 0.7901(10) 0.4144(9) 0.143(4) Uani 1 1 d . U
H137 H 0.1071 0.7593 0.4244 0.172 Uiso 1 1 calc R .
C138 C 0.0761(10) 0.7971(10) 0.3628(8) 0.138(4) Uani 1 1 d G U
N16 N 0.0409(10) 0.8421(11) 0.3481(6) 0.138(4) Uani 1 1 d G U
C134 C 0.0128(9) 0.8802(9) 0.3850(9) 0.142(5) Uani 1 1 d G U
H134 H -0.0112 0.9110 0.3750 0.171 Uiso 1 1 calc R .
C135 C 0.0198(10) 0.8732(10) 0.4366(8) 0.145(5) Uani 1 1 d G U
H135 H 0.0006 0.8992 0.4619 0.174 Uiso 1 1 calc R .
C136 C 0.0549(10) 0.8281(11) 0.4513(6) 0.146(5) Uani 1 1 d G U
H136 H 0.0597 0.8234 0.4866 0.175 Uiso 1 1 calc R .
C139 C 0.0989(9) 0.7513(10) 0.3219(6) 0.133(4) Uani 1 1 d . U
C140 C 0.1104(10) 0.6865(11) 0.3186(7) 0.132(4) Uani 1 1 d G U
H140 H 0.1072 0.6684 0.3474 0.159 Uiso 1 1 calc R .
C141 C 0.1266(9) 0.6483(8) 0.2730(9) 0.132(4) Uani 1 1 d G U
H141 H 0.1345 0.6040 0.2707 0.158 Uiso 1 1 calc R .
C142 C 0.1313(9) 0.6748(10) 0.2308(7) 0.130(4) Uani 1 1 d G U
H142 H 0.1423 0.6487 0.1997 0.156 Uiso 1 1 calc R .
C143 C 0.1197(9) 0.7396(10) 0.2342(7) 0.128(4) Uani 1 1 d G U
H143 H 0.1229 0.7577 0.2054 0.154 Uiso 1 1 calc R .
N15 N 0.1035(9) 0.7779(8) 0.2798(8) 0.128(4) Uani 1 1 d G U
C144 C -0.0598(13) 0.7303(13) 0.1948(9) 0.111(9) Uani 1 1 d . .
H144 H -0.0284 0.7046 0.2029 0.134 Uiso 1 1 calc R .
C145 C -0.1314(16) 0.6921(14) 0.1570(11) 0.121(10) Uani 1 1 d . .
H145 H -0.1520 0.6403 0.1439 0.145 Uiso 1 1 calc R .
C146 C -0.1723(15) 0.7318(16) 0.1389(9) 0.125(11) Uani 1 1 d . .
H146 H -0.2184 0.7074 0.1090 0.149 Uiso 1 1 calc R .
C147 C -0.1437(14) 0.8085(14) 0.1659(7) 0.111(9) Uani 1 1 d . .
H147 H -0.1714 0.8363 0.1554 0.134 Uiso 1 1 calc R .
C148 C -0.0789(13) 0.8417(13) 0.2054(7) 0.087(7) Uani 1 1 d . .
C149 C -0.0489(11) 0.9218(11) 0.2379(8) 0.072(5) Uani 1 1 d . .
C150 C -0.0847(13) 0.9653(13) 0.2277(8) 0.093(7) Uani 1 1 d . .
H150 H -0.1299 0.9450 0.1971 0.111 Uiso 1 1 calc R .
C151 C -0.0570(15) 1.0407(14) 0.2612(11) 0.105(8) Uani 1 1 d . .
H151 H -0.0842 1.0708 0.2552 0.126 Uiso 1 1 calc R .
C152 C 0.0100(13) 1.0691(13) 0.3024(9) 0.086(6) Uani 1 1 d . .
H152 H 0.0313 1.1199 0.3253 0.103 Uiso 1 1 calc R .
C153 C 0.0473(13) 1.0212(12) 0.3103(9) 0.090(7) Uani 1 1 d . .
H153 H 0.0946 1.0412 0.3385 0.108 Uiso 1 1 calc R .
C154 C 0.1947(13) 0.9746(14) 0.4017(8) 0.118(10) Uani 1 1 d . .
H154 H 0.1598 0.9571 0.4175 0.142 Uiso 1 1 calc R .
C155 C 0.2640(17) 1.0216(15) 0.4382(10) 0.131(11) Uani 1 1 d . .
H155 H 0.2753 1.0392 0.4780 0.158 Uiso 1 1 calc R .
C156 C 0.3189(17) 1.0433(15) 0.4142(10) 0.133(11) Uani 1 1 d . .
H156 H 0.3681 1.0725 0.4379 0.160 Uiso 1 1 calc R .
C157 C 0.2981(12) 1.0205(12) 0.3558(8) 0.087(6) Uani 1 1 d . .
H157 H 0.3316 1.0358 0.3383 0.104 Uiso 1 1 calc R .
C158 C 0.2242(13) 0.9730(12) 0.3231(8) 0.089(7) Uani 1 1 d . .
C159 C 0.1998(14) 0.9493(10) 0.2606(8) 0.085(7) Uani 1 1 d . .
C160 C 0.2444(12) 0.9782(11) 0.2329(9) 0.084(6) Uani 1 1 d . .
H160 H 0.2918 1.0143 0.2539 0.101 Uiso 1 1 calc R .
C161 C 0.2148(15) 0.9508(14) 0.1707(9) 0.114(9) Uani 1 1 d . .
H161 H 0.2427 0.9671 0.1497 0.136 Uiso 1 1 calc R .
C162 C 0.1436(15) 0.8993(13) 0.1442(8) 0.106(9) Uani 1 1 d . .
H162 H 0.1217 0.8822 0.1042 0.127 Uiso 1 1 calc R .
C163 C 0.1050(13) 0.8732(12) 0.1732(8) 0.096(8) Uani 1 1 d . .
H163 H 0.0577 0.8366 0.1526 0.115 Uiso 1 1 calc R .
N11 N 0.6250(9) 0.3652(12) 0.2516(7) 0.102(7) Uani 1 1 d . .
N12 N 0.7020(8) 0.2293(10) 0.2106(7) 0.090(6) Uani 1 1 d . .
C114 C 0.6812(11) 0.1587(13) 0.1772(8) 0.096(8) Uani 1 1 d . .
H114 H 0.7164 0.1359 0.1810 0.115 Uiso 1 1 calc R .
C115 C 0.6113(12) 0.1164(15) 0.1374(10) 0.125(12) Uani 1 1 d . .
H115 H 0.5969 0.0651 0.1182 0.150 Uiso 1 1 calc R .
C116 C 0.5617(14) 0.1546(15) 0.1266(10) 0.125(11) Uani 1 1 d . .
H116 H 0.5149 0.1311 0.0975 0.149 Uiso 1 1 calc R .
C117 C 0.5867(14) 0.2251(15) 0.1604(9) 0.121(10) Uani 1 1 d . .
H117 H 0.5553 0.2516 0.1549 0.145 Uiso 1 1 calc R .
C118 C 0.6566(11) 0.2641(12) 0.2041(8) 0.082(6) Uani 1 1 d . .
C119 C 0.6789(11) 0.3403(12) 0.2418(8) 0.082(6) Uani 1 1 d . .
C120 C 0.7556(10) 0.3849(13) 0.2667(9) 0.103(8) Uani 1 1 d . .
H120 H 0.7914 0.3658 0.2583 0.124 Uiso 1 1 calc R .
C121 C 0.7755(14) 0.4573(15) 0.3037(9) 0.126(10) Uani 1 1 d . .
H121 H 0.8253 0.4887 0.3200 0.151 Uiso 1 1 calc R .
C122 C 0.7189(14) 0.4845(16) 0.3174(11) 0.126(10) Uani 1 1 d . .
H122 H 0.7312 0.5322 0.3445 0.152 Uiso 1 1 calc R .
C123 C 0.6447(15) 0.4359(16) 0.2880(11) 0.130(11) Uani 1 1 d . .
H123 H 0.6072 0.4536 0.2941 0.156 Uiso 1 1 calc R .
N13 N 0.3668(13) 0.7936(15) 0.4076(15) 0.255(6) Uani 1 1 d . U
C129 C 0.3944(19) 0.833(2) 0.3781(9) 0.254(6) Uani 1 1 d G U
C130 C 0.460(2) 0.8924(19) 0.4057(16) 0.254(6) Uani 1 1 d G U
H130 H 0.4788 0.9194 0.3855 0.305 Uiso 1 1 calc R .
C131 C 0.4979(14) 0.9123(15) 0.4628(16) 0.254(6) Uani 1 1 d G U
H131 H 0.5427 0.9529 0.4816 0.305 Uiso 1 1 calc R .
C132 C 0.4703(19) 0.873(2) 0.4923(9) 0.23(2) Uani 1 1 d G .
H132 H 0.4962 0.8864 0.5313 0.278 Uiso 1 1 calc R .
C133 C 0.405(2) 0.8134(18) 0.4647(15) 0.255(6) Uani 1 1 d G U
H133 H 0.3858 0.7864 0.4849 0.306 Uiso 1 1 calc R .
C126 C 0.2985(17) 0.7125(14) 0.2212(15) 0.251(6) Uani 1 1 d . U
H126 H 0.2803 0.6623 0.1969 0.302 Uiso 1 1 calc R .
C127 C 0.3276(18) 0.733(2) 0.2795(16) 0.252(6) Uani 1 1 d G U
H127 H 0.3293 0.6971 0.2950 0.302 Uiso 1 1 calc R .
C128 C 0.3543(16) 0.807(2) 0.3152(9) 0.252(6) Uani 1 1 d G U
N14 N 0.3518(16) 0.8594(15) 0.2926(14) 0.252(6) Uani 1 1 d G U
C124 C 0.3227(17) 0.8387(19) 0.2343(15) 0.251(6) Uani 1 1 d G U
H124 H 0.3210 0.8747 0.2188 0.302 Uiso 1 1 calc R .
C125 C 0.2960(15) 0.765(2) 0.1986(9) 0.251(6) Uani 1 1 d G U
H125 H 0.2761 0.7511 0.1588 0.301 Uiso 1 1 calc R .

loop_
_atom_site_aniso_label
_atom_site_aniso_U_11
_atom_site_aniso_U_22
_atom_site_aniso_U_33
_atom_site_aniso_U_23
_atom_site_aniso_U_13
_atom_site_aniso_U_12
Ag1 0.0451(6) 0.0734(8) 0.0352(5) 0.0160(5) 0.0092(4) 0.0223(5)
Ag2 0.0449(6) 0.0708(8) 0.0381(5) 0.0123(5) 0.0145(4) 0.0188(5)
Ag3 0.0395(5) 0.0674(7) 0.0352(5) 0.0125(5) 0.0100(4) 0.0186(5)
Ag4 0.0455(6) 0.0860(9) 0.0399(5) 0.0170(5) 0.0098(5) 0.0274(6)
Ag5 0.0506(6) 0.0680(8) 0.0382(5) 0.0140(5) 0.0121(5) 0.0194(5)
Ag6 0.0495(6) 0.0742(8) 0.0409(5) 0.0104(5) 0.0124(5) 0.0182(6)
Ag7 0.0456(6) 0.0714(8) 0.0388(5) 0.0113(5) 0.0138(4) 0.0174(5)
Ag8 0.0472(6) 0.0753(8) 0.0378(5) 0.0162(5) 0.0114(4) 0.0215(5)
Ag9 0.0510(6) 0.0725(8) 0.0373(5) 0.0051(5) 0.0119(5) 0.0194(6)
Zn1 0.082(2) 0.152(3) 0.108(2) 0.047(2) 0.0137(18) 0.023(2)
Zn2 0.0428(12) 0.107(2) 0.0531(12) 0.0143(12) 0.0091(9) 0.0288(12)
Zn3 0.0626(13) 0.0812(16) 0.0434(10) 0.0108(10) 0.0219(10) 0.0286(12)
Zn4 0.0398(10) 0.0753(15) 0.0449(10) 0.0074(10) 0.0102(8) 0.0201(10)
S1 0.0424(18) 0.062(2) 0.0373(16) 0.0086(15) 0.0143(14) 0.0210(16)
S2 0.0370(17) 0.064(2) 0.0321(15) 0.0142(15) 0.0116(13) 0.0139(16)
S3 0.0451(19) 0.074(3) 0.0354(16) 0.0096(16) 0.0154(15) 0.0209(18)
S4 0.054(2) 0.076(3) 0.0441(19) 0.0147(18) 0.0105(17) 0.021(2)
S5 0.055(2) 0.096(3) 0.0427(19) 0.011(2) 0.0168(17) 0.028(2)
S6 0.053(2) 0.059(2) 0.0388(16) 0.0181(16) 0.0115(15) 0.0234(17)
S7 0.0394(18) 0.064(2) 0.0339(15) 0.0058(15) 0.0083(14) 0.0155(16)
S8 0.0454(19) 0.064(2) 0.0373(16) 0.0145(16) 0.0140(15) 0.0164(17)
S9 0.0374(18) 0.074(3) 0.0364(17) 0.0036(17) 0.0080(14) 0.0139(17)
O1 0.060(6) 0.062(7) 0.026(4) -0.004(4) 0.004(4) 0.004(5)
O2 0.076(8) 0.093(9) 0.053(6) 0.027(6) 0.017(6) 0.037(7)
O3 0.074(9) 0.104(11) 0.090(9) 0.036(8) 0.040(8) 0.037(8)
O4 0.079(8) 0.070(8) 0.059(6) 0.007(6) 0.030(6) 0.027(6)
O5 0.072(9) 0.125(12) 0.066(7) 0.016(7) 0.045(7) 0.016(8)
O6 0.062(8) 0.139(13) 0.072(8) 0.016(8) 0.014(6) 0.035(8)
O7 0.069(7) 0.092(9) 0.039(5) 0.015(5) 0.016(5) 0.041(6)
O8 0.062(7) 0.084(8) 0.046(6) 0.015(5) 0.001(5) 0.029(6)
O9 0.061(7) 0.078(8) 0.049(6) 0.021(6) 0.015(5) 0.029(6)
O10 0.084(10) 0.133(13) 0.104(10) 0.059(9) 0.047(8) 0.065(9)
O11 0.083(9) 0.086(10) 0.075(8) 0.020(8) 0.025(7) 0.032(8)
O12 0.054(7) 0.098(10) 0.060(7) 0.024(6) 0.009(6) 0.027(6)
O13 0.076(9) 0.097(10) 0.070(8) 0.023(7) 0.033(7) 0.027(8)
O14 0.059(7) 0.074(8) 0.050(6) 0.018(6) 0.014(5) 0.027(6)
O15 0.043(6) 0.103(10) 0.078(8) 0.015(7) 0.025(6) 0.016(6)
O16 0.053(7) 0.110(10) 0.059(7) 0.027(7) 0.007(6) 0.024(7)
O17 0.065(9) 0.174(16) 0.101(11) 0.046(11) 0.034(8) 0.036(10)
O18 0.064(7) 0.071(8) 0.040(5) 0.028(5) 0.018(5) 0.026(6)
O19 0.086(9) 0.087(9) 0.087(9) 0.033(7) 0.051(8) 0.031(7)
O20 0.068(8) 0.094(10) 0.073(8) 0.041(7) 0.023(7) 0.027(7)
O21 0.053(8) 0.136(13) 0.084(9) 0.023(8) 0.029(7) 0.019(8)
N1 0.070(9) 0.067(9) 0.054(7) 0.025(7) 0.029(7) 0.023(7)
N2 0.058(8) 0.053(8) 0.048(7) 0.008(6) 0.012(6) 0.017(7)
N3 0.092(13) 0.148(18) 0.044(8) 0.009(10) 0.018(8) 0.056(12)
N4 0.056(9) 0.119(14) 0.051(8) 0.011(8) 0.023(7) 0.022(9)
N5 0.078(10) 0.060(9) 0.056(8) 0.007(7) 0.023(7) 0.025(8)
N6 0.065(9) 0.085(11) 0.046(7) 0.024(7) 0.017(7) 0.024(8)
N7 0.081(6) 0.212(10) 0.114(7) 0.035(6) 0.033(5) 0.017(6)
C84 0.082(6) 0.214(10) 0.116(7) 0.035(6) 0.032(6) 0.016(7)
C85 0.083(6) 0.215(10) 0.117(7) 0.034(7) 0.032(6) 0.015(7)
C86 0.083(6) 0.214(10) 0.116(7) 0.033(6) 0.033(6) 0.015(7)
C87 0.082(6) 0.213(10) 0.114(7) 0.032(6) 0.034(6) 0.017(6)
C88 0.079(5) 0.209(10) 0.111(6) 0.034(6) 0.034(5) 0.019(6)
N9 0.143(9) 0.181(10) 0.148(8) 0.083(8) 0.034(7) 0.052(8)
C98 0.143(9) 0.184(10) 0.151(8) 0.083(7) 0.032(7) 0.052(8)
C97 0.145(9) 0.184(10) 0.152(9) 0.081(8) 0.033(7) 0.054(8)
C96 0.146(9) 0.183(10) 0.151(9) 0.080(8) 0.034(7) 0.055(8)
C95 0.146(9) 0.182(10) 0.150(9) 0.080(8) 0.034(8) 0.054(8)
C94 0.145(9) 0.181(10) 0.149(9) 0.081(8) 0.035(7) 0.052(8)
C1 0.058(11) 0.089(15) 0.078(12) 0.022(11) 0.028(9) 0.024(10)
C2 0.109(18) 0.083(15) 0.100(15) 0.047(12) 0.042(14) 0.074(14)
C3 0.11(2) 0.101(18) 0.091(15) 0.046(13) 0.032(14) 0.056(15)
C4 0.053(10) 0.086(14) 0.066(10) 0.009(10) 0.014(8) 0.034(10)
C5 0.035(8) 0.079(13) 0.072(10) 0.008(9) 0.030(7) 0.028(8)
C6 0.050(9) 0.072(11) 0.043(8) 0.015(7) 0.014(7) 0.029(8)
C7 0.050(10) 0.098(15) 0.061(10) 0.018(10) 0.004(8) 0.027(10)
C8 0.040(9) 0.083(14) 0.066(11) -0.002(10) -0.001(8) 0.012(9)
C9 0.046(10) 0.090(14) 0.073(11) 0.001(10) 0.011(8) 0.008(9)
C10 0.040(8) 0.115(16) 0.035(7) 0.016(8) 0.010(6) 0.029(9)
C11 0.031(7) 0.064(11) 0.049(8) 0.004(7) 0.024(6) 0.006(7)
C12 0.048(9) 0.079(12) 0.031(7) 0.001(7) 0.010(6) 0.018(8)
C13 0.040(8) 0.069(12) 0.056(9) 0.005(8) -0.001(7) 0.001(8)
C14 0.086(13) 0.044(10) 0.071(11) 0.018(8) 0.023(10) 0.026(9)
C15 0.095(14) 0.067(12) 0.043(8) 0.002(8) 0.016(9) 0.040(10)
C16 0.071(11) 0.118(16) 0.032(7) 0.037(8) 0.024(7) 0.057(11)
C17 0.046(8) 0.042(8) 0.040(7) 0.005(6) 0.016(6) -0.001(7)
C18 0.059(10) 0.079(11) 0.049(8) 0.038(8) 0.024(7) 0.054(9)
C19 0.040(8) 0.075(11) 0.039(7) 0.016(7) -0.002(6) 0.021(7)
C20 0.063(12) 0.099(16) 0.080(12) 0.037(11) 0.013(10) 0.031(11)
C21 0.113(19) 0.113(19) 0.073(13) 0.053(12) 0.025(13) 0.024(15)
C22 0.076(14) 0.118(18) 0.132(19) 0.082(15) 0.072(14) 0.041(13)
C23 0.057(10) 0.096(14) 0.067(10) 0.046(10) 0.021(9) 0.017(10)
C24 0.042(8) 0.096(13) 0.027(7) -0.013(7) 0.006(6) -0.004(8)
C25 0.055(10) 0.062(11) 0.049(8) 0.007(7) 0.019(7) 0.016(8)
C26 0.043(8) 0.094(13) 0.029(6) 0.018(7) 0.015(6) 0.026(8)
C27 0.041(8) 0.085(13) 0.040(8) 0.001(8) 0.000(6) 0.019(8)
C28 0.059(9) 0.046(9) 0.039(7) 0.003(6) 0.019(7) 0.024(7)
C29 0.059(10) 0.082(12) 0.052(8) 0.025(8) 0.036(8) 0.036(9)
C30 0.051(8) 0.070(10) 0.017(5) 0.014(6) 0.014(5) 0.028(7)
C31 0.041(8) 0.059(10) 0.051(8) 0.008(7) 0.022(7) 0.012(7)
C32 0.052(10) 0.101(15) 0.035(7) 0.017(8) 0.018(7) 0.036(10)
C33 0.039(8) 0.094(13) 0.046(8) 0.013(9) 0.006(7) 0.030(8)
C34 0.122(18) 0.082(14) 0.049(10) 0.020(9) 0.026(11) 0.029(13)
C35 0.099(14) 0.068(12) 0.053(9) 0.029(9) 0.009(9) 0.043(11)
C36 0.093(16) 0.110(19) 0.065(12) 0.011(12) 0.004(11) 0.049(14)
C37 0.078(13) 0.068(13) 0.070(12) 0.004(10) 0.022(10) 0.025(10)
C38 0.039(8) 0.082(12) 0.040(7) 0.018(8) 0.004(6) 0.016(8)
C39 0.050(10) 0.081(13) 0.062(10) -0.005(9) 0.006(8) 0.045(9)
C40 0.045(9) 0.073(12) 0.048(8) 0.008(8) 0.012(7) 0.008(8)
C41 0.047(8) 0.048(9) 0.033(6) 0.012(6) 0.005(6) 0.009(7)
C42 0.052(9) 0.070(11) 0.041(8) 0.017(7) 0.006(7) 0.026(8)
C43 0.058(10) 0.102(15) 0.040(8) 0.025(9) 0.008(7) 0.025(10)
C44 0.083(13) 0.068(12) 0.079(12) 0.053(10) 0.009(10) 0.034(10)
C45 0.061(10) 0.061(11) 0.069(11) 0.012(9) 0.014(9) 0.023(8)
C46 0.050(9) 0.095(14) 0.037(7) 0.009(8) 0.018(7) 0.032(9)
C47 0.055(10) 0.090(13) 0.047(8) 0.013(8) 0.015(8) 0.005(9)
C48 0.068(12) 0.095(15) 0.050(9) -0.006(9) 0.022(9) 0.008(10)
C49 0.097(17) 0.097(17) 0.074(13) -0.021(12) 0.011(12) 0.029(13)
C50 0.040(9) 0.137(19) 0.061(11) 0.001(12) 0.000(8) 0.017(10)
C51 0.047(10) 0.110(16) 0.061(10) -0.008(10) 0.014(8) 0.016(10)
C52 0.045(9) 0.060(10) 0.084(11) 0.018(9) 0.032(9) -0.003(7)
C53 0.060(12) 0.092(15) 0.080(13) 0.023(11) 0.020(10) 0.017(10)
C54 0.062(11) 0.094(15) 0.069(11) 0.012(11) 0.013(9) 0.039(10)
C55 0.027(6) 0.061(10) 0.038(7) -0.001(6) 0.013(5) 0.011(6)
C56 0.083(12) 0.101(14) 0.021(6) 0.023(7) 0.011(7) 0.050(11)
C57 0.101(15) 0.085(14) 0.032(8) 0.013(8) -0.001(9) 0.041(12)
C58 0.098(17) 0.14(2) 0.031(9) 0.001(11) -0.012(10) 0.041(15)
C59 0.035(8) 0.118(16) 0.056(10) 0.006(10) -0.004(7) 0.028(9)
C60 0.054(9) 0.088(13) 0.042(8) 0.037(9) 0.001(7) 0.035(9)
C61 0.059(11) 0.100(15) 0.059(10) 0.031(9) 0.024(8) 0.021(10)
C62 0.044(9) 0.102(15) 0.067(11) 0.010(10) 0.009(8) 0.021(9)
C63 0.059(10) 0.102(15) 0.041(8) 0.001(9) 0.009(7) 0.025(10)
C64 0.069(13) 0.14(2) 0.067(12) 0.017(12) 0.034(10) 0.028(13)
C65 0.100(17) 0.123(19) 0.042(9) 0.024(10) 0.003(10) 0.036(14)
C66 0.060(11) 0.122(17) 0.045(9) 0.011(10) 0.016(8) 0.024(11)
C67 0.051(10) 0.086(14) 0.047(9) -0.008(9) 0.024(8) 0.002(10)
C68 0.063(10) 0.067(11) 0.026(6) 0.001(6) 0.009(6) 0.028(8)
C69 0.059(9) 0.077(11) 0.024(6) 0.003(7) 0.017(6) 0.031(8)
C70 0.075(12) 0.091(14) 0.057(9) 0.022(9) 0.020(9) 0.052(11)
C71 0.040(8) 0.088(13) 0.044(8) -0.004(9) -0.006(7) 0.008(8)
C72 0.050(10) 0.093(14) 0.057(10) 0.017(10) 0.003(8) 0.016(9)
C73 0.066(11) 0.093(13) 0.038(7) 0.027(8) 0.006(7) 0.035(10)
C74 0.104(18) 0.15(2) 0.074(14) 0.043(15) 0.031(13) 0.071(17)
C75 0.26(4) 0.27(4) 0.050(12) 0.008(18) 0.012(18) 0.22(4)
C76 0.22(4) 0.23(4) 0.10(2) 0.05(2) 0.04(2) 0.16(3)
C77 0.15(3) 0.26(4) 0.058(13) 0.042(19) 0.032(15) 0.12(3)
C78 0.083(14) 0.17(2) 0.048(10) 0.043(12) 0.027(10) 0.076(15)
C79 0.064(12) 0.18(3) 0.051(10) 0.030(13) 0.040(9) 0.040(14)
C80 0.079(16) 0.23(3) 0.072(14) 0.030(18) 0.021(12) 0.077(19)
C81 0.063(14) 0.21(4) 0.068(14) 0.019(18) -0.004(11) 0.040(17)
C82 0.12(2) 0.13(2) 0.052(11) 0.036(12) 0.008(13) -0.001(18)
C83 0.109(19) 0.083(16) 0.091(15) -0.008(13) 0.004(14) 0.000(13)
C93 0.070(6) 0.197(10) 0.103(7) 0.039(6) 0.032(5) 0.029(6)
N8 0.072(5) 0.198(10) 0.104(6) 0.038(6) 0.033(5) 0.027(6)
C89 0.075(5) 0.203(9) 0.107(6) 0.035(6) 0.034(5) 0.023(6)
C90 0.076(5) 0.202(10) 0.105(6) 0.035(6) 0.035(5) 0.024(6)
C91 0.075(6) 0.200(10) 0.103(7) 0.036(6) 0.034(5) 0.026(6)
C92 0.072(6) 0.198(10) 0.102(7) 0.039(6) 0.032(5) 0.028(6)
C103 0.143(9) 0.188(10) 0.152(9) 0.091(8) 0.025(7) 0.045(8)
C102 0.143(9) 0.188(10) 0.152(9) 0.093(8) 0.025(8) 0.045(9)
C101 0.144(9) 0.188(10) 0.152(9) 0.091(8) 0.027(7) 0.046(9)
C100 0.143(9) 0.188(10) 0.152(8) 0.089(8) 0.029(7) 0.047(8)
C99 0.143(9) 0.186(10) 0.151(8) 0.088(7) 0.029(7) 0.049(8)
N10 0.142(9) 0.186(10) 0.150(8) 0.090(8) 0.028(7) 0.046(8)
C104 0.071(12) 0.096(15) 0.044(9) 0.017(9) 0.019(8) 0.027(10)
C105 0.078(13) 0.095(15) 0.065(11) 0.006(10) 0.029(10) 0.043(11)
C106 0.075(13) 0.14(2) 0.050(10) 0.015(11) 0.015(9) 0.047(13)
C107 0.085(13) 0.084(14) 0.046(9) 0.014(9) 0.021(9) 0.032(11)
C108 0.063(10) 0.063(11) 0.045(8) 0.023(7) 0.018(7) 0.031(8)
C109 0.074(11) 0.076(12) 0.043(8) 0.005(8) 0.032(8) 0.019(9)
C110 0.092(14) 0.078(13) 0.062(10) 0.009(9) 0.048(11) 0.037(11)
C111 0.099(17) 0.110(19) 0.088(15) 0.027(13) 0.023(13) 0.065(14)
C112 0.113(18) 0.089(15) 0.072(12) 0.017(11) 0.034(12) 0.044(13)
C113 0.092(14) 0.085(14) 0.059(10) 0.010(10) 0.040(11) 0.039(11)
Zn5 0.0862(19) 0.100(2) 0.0642(14) 0.0241(14) 0.0216(13) 0.0266(16)
N17 0.102(13) 0.086(13) 0.052(8) 0.013(8) 0.015(9) 0.033(10)
N18 0.077(11) 0.082(12) 0.075(10) 0.001(9) 0.036(9) 0.013(9)
N19 0.098(13) 0.087(12) 0.057(9) 0.021(8) 0.024(9) 0.012(10)
N20 0.098(12) 0.063(9) 0.053(8) 0.017(7) 0.025(8) 0.032(9)
C137 0.130(7) 0.154(9) 0.117(7) 0.062(7) 0.028(6) 0.010(6)
C138 0.123(7) 0.151(8) 0.116(7) 0.064(6) 0.027(6) 0.013(6)
N16 0.125(7) 0.153(9) 0.113(7) 0.061(6) 0.031(6) 0.012(6)
C134 0.129(8) 0.155(9) 0.115(7) 0.059(7) 0.030(7) 0.011(6)
C135 0.132(8) 0.156(9) 0.117(7) 0.059(7) 0.030(7) 0.010(7)
C136 0.133(8) 0.156(9) 0.118(7) 0.060(7) 0.029(7) 0.010(7)
C139 0.116(7) 0.146(8) 0.118(7) 0.066(6) 0.022(6) 0.018(6)
C140 0.114(7) 0.145(8) 0.121(7) 0.068(7) 0.020(6) 0.020(6)
C141 0.111(7) 0.144(9) 0.123(7) 0.068(7) 0.020(7) 0.023(7)
C142 0.110(7) 0.143(9) 0.122(7) 0.068(7) 0.020(7) 0.025(7)
C143 0.110(7) 0.142(9) 0.120(7) 0.067(7) 0.021(6) 0.024(7)
N15 0.112(7) 0.142(8) 0.117(7) 0.068(6) 0.022(6) 0.021(6)
C144 0.094(17) 0.102(18) 0.098(16) 0.006(14) 0.008(14) 0.034(14)
C145 0.13(2) 0.090(18) 0.099(18) 0.008(14) 0.011(17) 0.030(16)
C146 0.12(2) 0.13(2) 0.065(13) 0.004(14) -0.017(13) 0.052(18)
C147 0.14(2) 0.13(2) 0.038(9) -0.003(11) -0.005(11) 0.074(17)
C148 0.104(17) 0.118(19) 0.046(9) 0.027(11) 0.023(11) 0.060(14)
C149 0.086(14) 0.086(15) 0.062(10) 0.031(10) 0.043(10) 0.037(11)
C150 0.109(17) 0.095(17) 0.057(11) 0.009(11) 0.007(11) 0.054(14)
C151 0.11(2) 0.12(2) 0.113(18) 0.046(16) 0.072(16) 0.062(17)
C152 0.106(17) 0.086(15) 0.085(13) 0.024(12) 0.046(13) 0.063(14)
C153 0.095(16) 0.086(16) 0.083(13) 0.021(12) 0.040(12) 0.031(13)
C154 0.102(17) 0.15(2) 0.051(11) 0.033(12) 0.011(11) -0.017(15)
C155 0.16(3) 0.12(2) 0.077(15) 0.045(14) 0.012(17) 0.006(19)
C156 0.15(3) 0.12(2) 0.072(14) 0.040(14) 0.004(16) -0.011(18)
C157 0.092(15) 0.097(16) 0.074(12) 0.038(11) 0.019(11) 0.042(12)
C158 0.105(17) 0.090(15) 0.058(11) 0.021(10) 0.016(11) 0.032(13)
C159 0.15(2) 0.053(11) 0.064(11) 0.029(9) 0.037(13) 0.042(13)
C160 0.101(16) 0.071(13) 0.085(13) 0.030(11) 0.033(12) 0.037(11)
C161 0.13(2) 0.12(2) 0.064(12) 0.016(13) 0.027(14) 0.036(17)
C162 0.15(2) 0.106(18) 0.047(10) 0.026(10) 0.043(13) 0.013(16)
C163 0.110(17) 0.085(15) 0.065(12) -0.006(11) 0.017(12) 0.046(13)
N11 0.072(11) 0.155(19) 0.073(10) 0.029(11) 0.022(9) 0.053(12)
N12 0.046(8) 0.120(15) 0.081(10) 0.001(10) 0.028(7) 0.035(9)
C114 0.064(12) 0.121(19) 0.083(13) 0.003(13) 0.029(10) 0.043(12)
C115 0.060(13) 0.14(2) 0.109(17) -0.022(15) 0.042(13) -0.007(13)
C116 0.078(16) 0.15(2) 0.085(15) -0.016(15) 0.027(13) 0.016(16)
C117 0.102(18) 0.16(3) 0.066(13) 0.008(15) 0.006(12) 0.051(17)
C118 0.072(13) 0.093(16) 0.078(12) 0.019(11) 0.040(10) 0.028(11)
C119 0.070(12) 0.089(15) 0.082(12) 0.023(11) 0.023(10) 0.036(11)
C120 0.046(10) 0.13(2) 0.094(15) 0.009(14) 0.018(10) 0.026(11)
C121 0.087(17) 0.13(2) 0.083(15) -0.006(15) -0.008(13) 0.015(15)
C122 0.091(18) 0.13(2) 0.103(18) 0.014(16) -0.006(15) 0.036(16)
C123 0.10(2) 0.14(2) 0.117(19) -0.006(17) 0.034(16) 0.070(18)
N13 0.258(11) 0.355(13) 0.186(10) 0.157(10) 0.067(10) 0.110(10)
C129 0.256(11) 0.355(13) 0.185(9) 0.157(10) 0.068(10) 0.111(10)
C130 0.256(11) 0.355(13) 0.186(10) 0.157(10) 0.068(10) 0.111(10)
C131 0.256(11) 0.355(13) 0.186(10) 0.157(10) 0.068(10) 0.111(11)
C132 0.22(5) 0.31(6) 0.12(3) 0.06(3) 0.01(3) 0.09(4)
C133 0.258(11) 0.355(13) 0.185(10) 0.158(10) 0.067(10) 0.109(11)
C126 0.254(11) 0.354(13) 0.184(10) 0.158(10) 0.068(10) 0.113(10)
C127 0.255(11) 0.354(13) 0.184(10) 0.158(10) 0.068(10) 0.112(10)
C128 0.255(11) 0.354(13) 0.184(9) 0.158(10) 0.068(10) 0.112(10)
N14 0.255(11) 0.354(13) 0.184(9) 0.157(10) 0.068(10) 0.113(10)
C124 0.255(11) 0.354(13) 0.184(10) 0.158(10) 0.068(10) 0.114(10)
C125 0.254(11) 0.354(13) 0.183(10) 0.158(10) 0.068(10) 0.113(10)

loop_
_atom_type_symbol
_atom_type_description
_atom_type_scat_dispersion_real
_atom_type_scat_dispersion_imag
_atom_type_scat_source
C C 0.0181 0.0091 'International Tables Vol C Tables 4.2.6.8 and 6.1.1.4'
H H 0.0000 0.0000 'International Tables Vol C Tables 4.2.6.8 and 6.1.1.4'
Ag Ag 0.1306 4.2820 'International Tables Vol C Tables 4.2.6.8 and 6.1.1.4'
N N 0.0311 0.0180 'International Tables Vol C Tables 4.2.6.8 and 6.1.1.4'
O O 0.0492 0.0322 'International Tables Vol C Tables 4.2.6.8 and 6.1.1.4'
S S 0.3331 0.5567 'International Tables Vol C Tables 4.2.6.8 and 6.1.1.4'
Zn Zn -1.5491 0.6778 'International Tables Vol C Tables 4.2.6.8 and 6.1.1.4'

loop_
_geom_angle_atom_site_label_1
_geom_angle_atom_site_label_2
_geom_angle_atom_site_label_3
_geom_angle
Ag3 Ag1 Ag2 67.41(4)
S1 Ag1 Ag2 50.24(8)
S1 Ag1 Ag3 98.60(9)
S2 Ag1 Ag2 99.71(8)
S2 Ag1 Ag3 51.68(8)
S2 Ag1 S1 90.62(12)
S6 Ag1 Ag2 94.02(10)
S6 Ag1 Ag3 89.94(10)
S6 Ag1 S1 133.99(14)
S6 Ag1 S2 127.80(13)
S6 Ag1 O7 84.8(2)
O7 Ag1 Ag2 115.1(3)
O7 Ag1 Ag3 174.3(2)
O7 Ag1 S1 86.7(2)
O7 Ag1 S2 130.9(3)
Ag1 Ag2 Ag3 55.39(4)
Ag1 Ag2 Ag5 70.46(4)
Ag1 Ag2 Ag6 159.38(6)
Ag1 Ag2 Ag7 103.34(5)
Ag3 Ag2 Ag7 59.70(4)
Ag5 Ag2 Ag3 57.24(4)
Ag5 Ag2 Ag6 106.77(5)
Ag5 Ag2 Ag7 104.18(5)
Ag6 Ag2 Ag3 105.31(5)
Ag6 Ag2 Ag7 56.81(4)
Ag9 Ag2 Ag1 108.64(5)
Ag9 Ag2 Ag3 104.99(5)
Ag9 Ag2 Ag5 159.91(6)
Ag9 Ag2 Ag6 66.62(4)
Ag9 Ag2 Ag7 55.98(4)
S1 Ag2 Ag1 58.58(9)
S1 Ag2 Ag3 95.45(11)
S1 Ag2 Ag5 128.62(9)
S1 Ag2 Ag6 123.09(8)
S1 Ag2 Ag7 93.88(10)
S1 Ag2 Ag9 56.89(8)
S1 Ag2 S8 167.19(16)
S8 Ag2 Ag1 127.92(9)
S8 Ag2 Ag3 97.05(11)
S8 Ag2 Ag5 57.78(9)
S8 Ag2 Ag6 55.67(8)
S8 Ag2 Ag7 94.80(10)
S8 Ag2 Ag9 121.77(9)
Ag1 Ag3 Ag2 57.20(4)
Ag1 Ag3 Ag4 163.42(5)
Ag1 Ag3 Ag5 70.95(4)
Ag1 Ag3 Ag7 105.52(5)
Ag1 Ag3 Ag8 108.16(4)
Ag2 Ag3 Ag7 60.63(4)
Ag4 Ag3 Ag2 108.73(5)
Ag4 Ag3 Ag5 109.98(5)
Ag4 Ag3 Ag7 57.95(4)
Ag4 Ag3 Ag8 65.00(4)
Ag5 Ag3 Ag2 56.50(4)
Ag5 Ag3 Ag7 104.35(5)
Ag8 Ag3 Ag2 105.55(4)
Ag8 Ag3 Ag5 160.06(5)
Ag8 Ag3 Ag7 56.12(4)
S2 Ag3 Ag1 58.59(10)
S2 Ag3 Ag2 96.92(11)
S2 Ag3 Ag4 119.92(10)
S2 Ag3 Ag5 129.21(10)
S2 Ag3 Ag7 94.59(8)
S2 Ag3 Ag8 55.95(8)
S2 Ag3 S7 167.75(14)
S7 Ag3 Ag1 127.03(11)
S7 Ag3 Ag2 94.93(11)
S7 Ag3 Ag4 58.36(9)
S7 Ag3 Ag5 56.49(11)
S7 Ag3 Ag7 93.90(8)
S7 Ag3 Ag8 123.29(10)
Ag3 Ag4 Ag7 66.47(4)
Ag3 Ag4 Ag8 57.82(4)
Ag7 Ag4 Ag8 56.69(4)
S4 Ag4 Ag3 96.90(10)
S4 Ag4 Ag7 97.22(11)
S4 Ag4 Ag8 48.75(11)
S4 Ag4 S7 136.12(12)
S4 Ag4 S9 135.42(12)
S4 Ag4 O14 82.0(3)
S7 Ag4 Ag3 51.35(8)
S7 Ag4 Ag7 95.43(10)
S7 Ag4 Ag8 109.12(9)
S7 Ag4 S9 82.27(12)
S9 Ag4 Ag3 93.81(9)
S9 Ag4 Ag7 49.00(8)
S9 Ag4 Ag8 105.59(9)
O14 Ag4 Ag3 177.7(3)
O14 Ag4 Ag7 115.6(2)
O14 Ag4 Ag8 122.2(3)
O14 Ag4 S7 128.4(3)
O14 Ag4 S9 88.4(3)
Ag2 Ag5 Ag3 66.26(4)
S6 Ag5 Ag2 94.07(9)
S6 Ag5 Ag3 87.99(10)
S6 Ag5 S7 125.16(14)
S6 Ag5 S8 134.67(14)
S6 Ag5 O18 113.7(3)
S7 Ag5 Ag2 98.33(8)
S7 Ag5 Ag3 50.87(9)
S7 Ag5 S8 91.38(12)
S8 Ag5 Ag2 50.55(8)
S8 Ag5 Ag3 98.80(9)
O18 Ag5 Ag2 119.8(3)
O18 Ag5 Ag3 155.8(3)
O18 Ag5 S7 105.5(3)
O18 Ag5 S8 74.1(3)
Ag2 Ag6 Ag7 66.44(4)
Ag2 Ag6 Ag9 55.80(3)
Ag7 Ag6 Ag9 55.77(4)
S5 Ag6 Ag2 93.39(10)
S5 Ag6 Ag7 97.67(13)
S5 Ag6 Ag9 48.98(12)
S5 Ag6 S8 127.97(15)
S5 Ag6 S9 137.47(15)
S5 Ag6 O20 113.1(3)
S8 Ag6 Ag2 50.57(9)
S8 Ag6 Ag7 98.51(10)
S8 Ag6 Ag9 105.99(9)
S8 Ag6 S9 88.13(12)
S9 Ag6 Ag2 95.33(8)
S9 Ag6 Ag7 49.68(9)
S9 Ag6 Ag9 105.37(10)
O20 Ag6 Ag2 151.3(3)
O20 Ag6 Ag7 117.7(3)
O20 Ag6 Ag9 151.9(3)
O20 Ag6 S8 102.0(3)
O20 Ag6 S9 72.9(3)
Ag3 Ag7 Ag2 59.67(4)
Ag4 Ag7 Ag2 105.97(4)
Ag4 Ag7 Ag3 55.58(3)
Ag6 Ag7 Ag2 56.75(4)
Ag6 Ag7 Ag3 105.24(4)
Ag6 Ag7 Ag4 112.24(5)
Ag8 Ag7 Ag2 105.20(4)
Ag8 Ag7 Ag3 56.66(3)
Ag8 Ag7 Ag4 64.23(4)
Ag8 Ag7 Ag6 160.99(5)
Ag8 Ag7 Ag9 109.94(5)
Ag9 Ag7 Ag2 55.99(4)
Ag9 Ag7 Ag3 104.98(4)
Ag9 Ag7 Ag4 160.24(5)
Ag9 Ag7 Ag6 66.59(5)
S3 Ag7 Ag2 96.33(11)
S3 Ag7 Ag3 95.09(9)
S3 Ag7 Ag4 120.41(12)
S3 Ag7 Ag6 126.01(12)
S3 Ag7 Ag8 56.71(11)
S3 Ag7 Ag9 59.92(12)
S9 Ag7 Ag2 93.59(11)
S9 Ag7 Ag3 92.97(8)
S9 Ag7 Ag4 59.63(11)
S9 Ag7 Ag6 57.70(12)
S9 Ag7 Ag8 123.71(12)
S9 Ag7 Ag9 124.17(13)
S9 Ag7 S3 169.47(13)
Ag3 Ag8 Ag4 57.18(4)
Ag7 Ag8 Ag3 67.21(4)
Ag7 Ag8 Ag4 59.08(4)
S2 Ag8 Ag3 51.64(8)
S2 Ag8 Ag4 107.99(8)
S2 Ag8 Ag7 99.88(10)
S2 Ag8 S3 90.88(13)
S3 Ag8 Ag3 99.24(10)
S3 Ag8 Ag4 109.99(10)
S3 Ag8 Ag7 51.34(9)
S4 Ag8 Ag3 98.55(11)
S4 Ag8 Ag4 51.44(12)
S4 Ag8 Ag7 101.56(12)
S4 Ag8 S2 130.72(12)
S4 Ag8 S3 136.37(13)
Ag2 Ag9 Ag6 57.59(3)
Ag7 Ag9 Ag2 68.04(4)
Ag7 Ag9 Ag6 57.64(4)
S1 Ag9 Ag2 51.17(8)
S1 Ag9 Ag6 108.44(8)
S1 Ag9 Ag7 98.86(10)
S1 Ag9 S3 89.07(13)
S3 Ag9 Ag2 98.61(8)
S3 Ag9 Ag6 107.59(9)
S3 Ag9 Ag7 50.30(8)
S5 Ag9 Ag2 94.06(9)
S5 Ag9 Ag6 47.93(10)
S5 Ag9 Ag7 98.43(12)
S5 Ag9 S1 129.78(15)
S5 Ag9 S3 136.44(14)
S5 Ag9 O1 82.5(3)
O1 Ag9 Ag2 171.0(3)
O1 Ag9 Ag6 123.6(2)
O1 Ag9 Ag7 120.6(3)
O1 Ag9 S1 125.6(3)
O1 Ag9 S3 89.5(3)
O20 Zn1 C53 30.0(5)
O21 Zn1 O20 59.3(5)
O21 Zn1 N7 98.3(6)
O21 Zn1 N9 89.4(8)
O21 Zn1 C53 29.7(6)
O21 Zn1 N8 95.3(7)
N7 Zn1 O20 153.3(7)
N7 Zn1 C53 125.3(7)
N9 Zn1 O20 93.2(6)
N9 Zn1 N7 101.5(8)
N9 Zn1 C53 94.9(7)
N9 Zn1 N8 175.2(9)
N8 Zn1 O20 88.7(6)
N8 Zn1 N7 78.5(7)
N8 Zn1 C53 88.9(7)
N10 Zn1 O20 93.7(7)
N10 Zn1 O21 149.4(7)
N10 Zn1 N7 111.2(8)
N10 Zn1 N9 77.1(10)
N10 Zn1 C53 123.3(8)
N10 Zn1 N8 98.4(9)
O14 Zn2 O16 87.9(4)
O14 Zn2 N4 91.0(5)
O16 Zn2 N4 171.5(7)
O17 Zn2 O14 102.9(6)
O17 Zn2 O16 96.4(6)
O17 Zn2 N4 92.2(7)
N3 Zn2 O14 131.7(7)
N3 Zn2 O16 96.2(6)
N3 Zn2 O17 124.3(7)
N3 Zn2 N4 78.3(7)
O1 Zn3 O3 105.5(5)
O1 Zn3 O4 88.4(5)
O1 Zn3 N5 91.2(5)
O1 Zn3 N6 132.7(5)
O3 Zn3 N5 98.3(6)
O3 Zn3 N6 121.3(6)
O4 Zn3 O3 94.5(5)
O4 Zn3 N5 166.8(5)
O4 Zn3 N6 94.2(5)
N6 Zn3 N5 76.4(6)
O6 Zn4 N1 94.7(5)
O6 Zn4 N2 120.4(5)
O7 Zn4 O6 109.6(5)
O7 Zn4 O9 86.1(5)
O7 Zn4 N1 91.3(5)
O7 Zn4 N2 129.1(5)
O9 Zn4 O6 92.3(5)
O9 Zn4 N1 173.0(4)
O9 Zn4 N2 99.9(5)
N2 Zn4 N1 76.8(6)
Ag2 S1 Ag1 71.17(9)
Ag2 S1 Ag9 71.94(10)
Ag9 S1 Ag1 131.37(16)
C41 S1 Ag1 110.6(4)
C41 S1 Ag2 101.0(5)
C41 S1 Ag9 106.7(4)
Ag3 S2 Ag1 69.73(10)
Ag3 S2 Ag8 72.41(10)
Ag8 S2 Ag1 131.19(15)
C17 S2 Ag1 104.2(5)
C17 S2 Ag3 102.8(5)
C17 S2 Ag8 113.5(6)
Ag7 S3 Ag8 71.95(10)
Ag7 S3 Ag9 69.78(12)
Ag8 S3 Ag9 130.78(14)
C69 S3 Ag7 100.6(5)
C69 S3 Ag8 107.3(6)
C69 S3 Ag9 109.1(6)
Ag8 S4 Ag4 79.81(16)
C62 S4 Ag4 103.5(7)
C62 S4 Ag8 108.8(7)
Ag6 S5 Ag9 83.09(16)
C52 S5 Ag6 107.7(7)
C52 S5 Ag9 101.7(6)
Ag5 S6 Ag1 88.29(11)
C24 S6 Ag1 105.9(5)
C24 S6 Ag5 106.3(5)
Ag3 S7 Ag4 70.29(10)
Ag3 S7 Ag5 72.64(11)
Ag5 S7 Ag4 134.32(14)
C25 S7 Ag3 95.9(5)
C25 S7 Ag4 101.7(6)
C25 S7 Ag5 107.8(6)
Ag2 S8 Ag5 71.67(10)
Ag2 S8 Ag6 73.76(10)
Ag6 S8 Ag5 132.89(17)
C38 S8 Ag2 100.1(5)
C38 S8 Ag5 101.8(5)
C38 S8 Ag6 115.0(5)
Ag6 S9 Ag4 135.16(14)
Ag7 S9 Ag4 71.37(11)
Ag7 S9 Ag6 72.62(12)
C55 S9 Ag4 111.7(6)
C55 S9 Ag6 99.4(6)
C55 S9 Ag7 98.8(4)
Zn3 O1 Ag9 108.3(4)
C46 O1 Ag9 123.8(10)
C46 O1 Zn3 115.5(11)
C39 O4 Zn3 126.7(14)
Zn4 O7 Ag1 104.9(5)
C18 O7 Ag1 121.8(9)
C18 O7 Zn4 113.9(10)
C11 O9 Zn4 128.4(11)
Zn2 O14 Ag4 104.2(4)
C60 O14 Ag4 119.7(10)
C60 O14 Zn2 111.1(11)
C31 O16 Zn2 121.5(10)
C32 O18 Ag5 130.0(10)
Zn1 O20 Ag6 145.8(6)
C53 O20 Ag6 126.9(13)
C53 O20 Zn1 85.5(12)
C53 O21 Zn1 98.7(15)
C1 N1 Zn4 129.0(13)
C5 N1 Zn4 114.7(12)
C5 N1 C1 116.2(17)
C6 N2 Zn4 117.1(11)
C10 N2 Zn4 124.9(11)
C10 N2 C6 117.8(14)
C74 N3 Zn2 128.6(16)
C74 N3 C78 114(2)
C78 N3 Zn2 117.9(15)
C79 N4 Zn2 110.3(13)
C79 N4 C83 125(2)
C83 N4 Zn2 125.0(17)
C104 N5 Zn3 124.2(11)
C108 N5 Zn3 113.9(12)
C108 N5 C104 121.6(14)
C109 N6 Zn3 117.6(14)
C113 N6 Zn3 125.2(11)
C113 N6 C109 117.0(17)
C84 N7 Zn1 125.6(10)
C84 N7 C88 120.0
C88 N7 Zn1 113.3(10)
C85 C84 N7 120.0
C84 C85 C86 120.0
C85 C86 C87 120.0
C88 C87 C86 120.0
N7 C88 C89 116.9(15)
C87 C88 N7 120.0
C87 C88 C89 123.1(15)
C98 N9 Zn1 114.6(14)
C98 N9 C94 120.0
C94 N9 Zn1 125.4(14)
N9 C98 C97 120.0
N9 C98 C99 116(2)
C97 C98 C99 124(2)
C98 C97 C96 120.0
C95 C96 C97 120.0
C94 C95 C96 120.0
C95 C94 N9 120.0
N1 C1 C2 128(2)
C3 C2 C1 113(2)
C2 C3 C4 124(2)
C3 C4 C5 116.6(18)
N1 C5 C4 122.2(17)
N1 C5 C6 116.5(16)
C4 C5 C6 121.2(15)
N2 C6 C5 114.7(14)
N2 C6 C7 120.2(17)
C7 C6 C5 125.0(16)
C8 C7 C6 122.9(18)
C7 C8 C9 116.8(16)
C10 C9 C8 119(2)
N2 C10 C9 123.0(19)
O9 C11 O10 124.6(18)
O9 C11 C12 116.8(13)
O10 C11 C12 118.5(18)
C13 C12 C11 119.9(14)
C17 C12 C11 121.8(14)
C17 C12 C13 118.3(16)
C14 C13 C12 119.6(15)
C13 C14 C15 122.7(15)
C14 C15 C16 117.0(17)
C17 C16 C15 121.2(16)
C12 C17 S2 118.9(13)
C12 C17 C16 120.9(14)
C16 C17 S2 120.1(12)
O7 C18 C19 116.1(14)
O8 C18 O7 123.9(15)
O8 C18 C19 119.9(13)
C18 C19 C24 126.2(17)
C20 C19 C18 117.6(15)
C20 C19 C24 116.2(17)
C21 C20 C19 122(2)
C20 C21 C22 120(2)
C21 C22 C23 120(2)
C24 C23 C22 121(2)
C19 C24 S6 122.1(14)
C23 C24 S6 117.6(15)
C23 C24 C19 120(2)
C26 C25 S7 122.1(14)
C26 C25 C30 121.4(14)
C30 C25 S7 116.1(11)
C25 C26 C27 121.4(16)
C28 C27 C26 117.8(14)
C27 C28 C29 122.0(14)
C28 C29 C30 119.9(14)
C25 C30 C29 117.1(13)
C25 C30 C31 122.8(13)
C29 C30 C31 119.8(14)
O15 C31 O16 123.6(14)
O15 C31 C30 120.0(14)
O16 C31 C30 116.2(13)
O18 C32 C33 118.3(16)
O19 C32 O18 124.3(17)
O19 C32 C33 117.4(19)
C34 C33 C32 116.0(16)
C38 C33 C32 126.6(18)
C38 C33 C34 117.3(17)
C35 C34 C33 122.4(17)
C34 C35 C36 116(2)
C37 C36 C35 124(2)
C36 C37 C38 123(2)
C33 C38 S8 118.4(14)
C37 C38 S8 124.1(14)
C37 C38 C33 117.4(18)
O4 C39 C40 116.7(18)
O5 C39 O4 123.7(18)
O5 C39 C40 119.3(14)
C41 C40 C39 119.8(18)
C41 C40 C45 116.8(16)
C45 C40 C39 123.3(17)
C40 C41 S1 119.6(12)
C40 C41 C42 118.3(16)
C42 C41 S1 122.1(12)
C43 C42 C41 123.4(16)
C42 C43 C44 119.9(16)
C45 C44 C43 118.0(17)
C44 C45 C40 123.6(17)
O1 C46 O2 122.0(16)
O1 C46 C47 119.6(17)
O2 C46 C47 118.1(16)
C48 C47 C46 116.7(15)
C52 C47 C46 123.6(14)
C52 C47 C48 118.9(17)
C49 C48 C47 120.6(17)
C50 C49 C48 120.4(19)
C49 C50 C51 120.4(19)
C52 C51 C50 121.0(17)
C47 C52 S5 121.9(14)
C51 C52 S5 118.9(13)
C51 C52 C47 118.4(16)
O20 C53 Zn1 64.5(12)
O20 C53 C54 126.1(19)
O21 C53 Zn1 51.7(12)
O21 C53 O20 115(2)
O21 C53 C54 118(2)
C54 C53 Zn1 169.4(16)
C55 C54 C53 123.0(17)
C55 C54 C59 117(2)
C59 C54 C53 120(2)
C54 C55 S9 121.6(14)
C54 C55 C56 119.0(15)
C56 C55 S9 119.2(11)
C57 C56 C55 121.3(19)
C58 C57 C56 120(2)
C59 C58 C57 118.3(16)
C58 C59 C54 124(2)
O13 C60 C61 121.5(17)
O14 C60 O13 123.9(17)
O14 C60 C61 114.6(17)
C62 C61 C60 123.2(16)
C62 C61 C66 122.0(17)
C66 C61 C60 114.8(15)
C61 C62 S4 122.3(14)
C61 C62 C63 119.5(17)
C63 C62 S4 117.9(13)
C62 C63 C64 119.1(17)
C65 C64 C63 118.7(17)
C66 C65 C64 123.2(18)
C65 C66 C61 117.5(18)
O11 C67 C68 119(2)
O12 C67 O11 121.9(17)
O12 C67 C68 119(2)
C69 C68 C67 122.1(14)
C69 C68 C73 121.3(16)
C73 C68 C67 116.5(17)
C68 C69 S3 121.6(12)
C68 C69 C70 119.7(14)
C70 C69 S3 118.6(14)
C69 C70 C71 120.1(18)
C72 C71 C70 115.7(16)
C73 C72 C71 123.9(16)
C72 C73 C68 118.9(18)
N3 C74 C75 131(3)
C76 C75 C74 114(3)
C75 C76 C77 119(3)
C76 C77 C78 120(3)
N3 C78 C77 122(2)
N3 C78 C79 112.8(19)
C77 C78 C79 126(2)
N4 C79 C78 120.8(19)
N4 C79 C80 119(2)
C78 C79 C80 120(2)
C81 C80 C79 114(2)
C82 C81 C80 125(2)
C81 C82 C83 120(3)
N4 C83 C82 118(3)
N8 C93 C92 120.0
C93 N8 Zn1 125.1(9)
C89 N8 Zn1 114.7(9)
C89 N8 C93 120.0
N8 C89 C88 115.3(14)
N8 C89 C90 120.0
C90 C89 C88 124.7(14)
C91 C90 C89 120.0
C90 C91 C92 120.0
C91 C92 C93 120.0
C102 C103 N10 120.0
C101 C102 C103 120.0
C100 C101 C102 120.0
C101 C100 C99 120.0
C100 C99 C98 126(2)
C100 C99 N10 120.0
N10 C99 C98 114(2)
C103 N10 Zn1 121.8(15)
C99 N10 Zn1 117.9(15)
C99 N10 C103 120.0
N5 C104 C105 122.0(18)
C104 C105 C106 116(2)
C107 C106 C105 121.0(19)
C106 C107 C108 123.3(18)
N5 C108 C107 115.6(16)
N5 C108 C109 117.4(14)
C109 C108 C107 127.0(16)
N6 C109 C108 114.1(16)
N6 C109 C110 117.8(19)
C110 C109 C108 128.1(15)
C111 C110 C109 124.9(18)
C110 C111 C112 117(2)
C113 C112 C111 117(2)
N6 C113 C112 126.7(17)
N17 Zn5 N19 170.7(8)
N17 Zn5 N20 99.0(6)
N17 Zn5 N15 93.2(7)
N18 Zn5 N17 76.4(7)
N18 Zn5 N19 94.9(7)
N18 Zn5 N20 92.9(6)
N18 Zn5 N15 169.4(6)
N20 Zn5 N19 78.1(6)
N16 Zn5 N17 93.7(6)
N16 Zn5 N18 100.9(8)
N16 Zn5 N19 91.0(6)
N16 Zn5 N20 163.1(7)
N16 Zn5 N15 77.5(8)
N15 Zn5 N19 95.6(7)
N15 Zn5 N20 90.6(7)
C144 N17 Zn5 124.2(16)
C148 N17 Zn5 116.0(14)
C148 N17 C144 120(2)
C149 N18 Zn5 116.8(13)
C153 N18 Zn5 126.6(16)
C153 N18 C149 116(2)
C154 N19 Zn5 127.0(16)
C154 N19 C158 119.0(19)
C158 N19 Zn5 113.3(12)
C159 N20 Zn5 113.2(11)
C163 N20 Zn5 127.6(15)
C163 N20 C159 118.8(18)
C138 C137 C136 120.0
C137 C138 C139 119.5(18)
N16 C138 C137 120.0
N16 C138 C139 120.2(18)
C138 N16 Zn5 110.7(13)
C138 N16 C134 120.0
C134 N16 Zn5 125.7(13)
C135 C134 N16 120.0
C134 C135 C136 120.0
C135 C136 C137 120.0
C140 C139 C138 129.5(17)
C140 C139 N15 120.0
N15 C139 C138 110.3(17)
C139 C140 C141 120.0
C142 C141 C140 120.0
C141 C142 C143 120.0
N15 C143 C142 120.0
C139 N15 Zn5 116.2(12)
C143 N15 Zn5 123.3(12)
C143 N15 C139 120.0
N17 C144 C145 120(2)
C144 C145 C146 118(3)
C145 C146 C147 118(2)
C148 C147 C146 120(2)
N17 C148 C149 115.5(19)
C147 C148 N17 122(2)
C147 C148 C149 122(2)
N18 C149 C148 114.9(19)
C150 C149 N18 123(2)
C150 C149 C148 122(2)
C149 C150 C151 121(2)
C152 C151 C150 118(2)
C151 C152 C153 119(2)
N18 C153 C152 123(2)
N19 C154 C155 124(2)
C154 C155 C156 118(2)
C157 C156 C155 118(3)
C156 C157 C158 117(2)
N19 C158 C157 123.1(18)
N19 C158 C159 118(2)
C157 C158 C159 119(2)
N20 C159 C158 116(2)
N20 C159 C160 121.5(17)
C160 C159 C158 122(2)
C159 C160 C161 118(2)
C162 C161 C160 116(2)
C163 C162 C161 122(2)
C162 C163 N20 123(2)
C119 N11 C123 118(2)
C118 N12 C114 119.7(17)
N12 C114 C115 124(2)
C114 C115 C116 117(2)
C117 C116 C115 115(2)
C116 C117 C118 126(3)
N12 C118 C117 118(2)
N12 C118 C119 119.2(19)
C117 C118 C119 123(2)
N11 C119 C118 117.2(19)
N11 C119 C120 123.7(19)
C120 C119 C118 119.1(18)
C121 C120 C119 118(2)
C120 C121 C122 120(2)
C123 C122 C121 117(2)
N11 C123 C122 123(2)
C129 N13 C133 120.0
N13 C129 C130 120.0
N13 C129 C128 118(3)
C130 C129 C128 122(3)
C131 C130 C129 120.0
C130 C131 C132 120.0
C133 C132 C131 120.0
C132 C133 N13 120.0
C127 C126 C125 120.0
C128 C127 C126 120.0
C127 C128 C129 122(3)
N14 C128 C129 117(3)
N14 C128 C127 120.0
C128 N14 C124 120.0
C125 C124 N14 120.0
C124 C125 C126 120.0

loop_
_geom_bond_atom_site_label_1
_geom_bond_atom_site_label_2
_geom_bond_distance
Ag1 Ag2 2.9719(16)
Ag1 Ag3 2.9101(16)
Ag1 S1 2.680(3)
Ag1 S2 2.648(4)
Ag1 S6 2.464(4)
Ag1 O7 2.506(11)
Ag2 Ag3 3.2645(19)
Ag2 Ag5 2.9737(14)
Ag2 Ag6 3.0068(15)
Ag2 Ag7 3.2959(17)
Ag2 Ag9 2.9458(13)
Ag2 S1 2.414(4)
Ag2 S8 2.419(4)
Ag3 Ag4 2.9378(15)
Ag3 Ag5 2.9988(17)
Ag3 Ag7 3.2652(13)
Ag3 Ag8 2.9589(15)
Ag3 S2 2.434(4)
Ag3 S7 2.437(4)
Ag4 Ag7 3.0184(18)
Ag4 Ag8 3.1684(16)
Ag4 S4 2.517(5)
Ag4 S7 2.657(4)
Ag4 S9 2.748(5)
Ag4 O14 2.547(11)
Ag5 S6 2.460(4)
Ag5 S7 2.620(4)
Ag5 S8 2.650(4)
Ag5 O18 2.542(11)
Ag6 Ag7 3.0091(19)
Ag6 Ag9 3.2692(17)
Ag6 S5 2.445(4)
Ag6 S8 2.586(3)
Ag6 S9 2.665(5)
Ag6 O20 2.523(13)
Ag7 Ag8 2.9404(18)
Ag7 Ag9 2.9454(18)
Ag7 S3 2.415(4)
Ag7 S9 2.404(4)
Ag8 S2 2.572(4)
Ag8 S3 2.585(4)
Ag8 S4 2.421(5)
Ag9 S1 2.595(3)
Ag9 S3 2.716(5)
Ag9 S5 2.484(5)
Ag9 O1 2.489(8)
Zn1 O20 2.341(13)
Zn1 O21 2.052(17)
Zn1 N7 2.129(12)
Zn1 N9 2.102(16)
Zn1 C53 2.59(3)
Zn1 N8 2.128(13)
Zn1 N10 2.048(15)
Zn2 O14 2.037(11)
Zn2 O16 2.064(11)
Zn2 O17 2.021(19)
Zn2 N3 2.015(19)
Zn2 N4 2.201(14)
Zn3 O1 2.020(11)
Zn3 O3 2.035(14)
Zn3 O4 2.023(12)
Zn3 N5 2.137(14)
Zn3 N6 2.064(16)
Zn4 O6 2.076(12)
Zn4 O7 2.005(12)
Zn4 O9 2.057(12)
Zn4 N1 2.151(16)
Zn4 N2 2.079(13)
S1 C41 1.791(16)
S2 C17 1.797(13)
S3 C69 1.781(13)
S4 C62 1.774(17)
S5 C52 1.745(19)
S6 C24 1.73(2)
S7 C25 1.839(16)
S8 C38 1.737(18)
S9 C55 1.773(12)
O1 C46 1.24(2)
O2 C46 1.277(19)
O4 C39 1.293(18)
O5 C39 1.26(2)
O7 C18 1.307(17)
O8 C18 1.252(18)
O9 C11 1.25(2)
O10 C11 1.259(18)
O11 C67 1.28(3)
O12 C67 1.22(2)
O13 C60 1.26(2)
O14 C60 1.26(2)
O15 C31 1.260(18)
O16 C31 1.313(19)
O18 C32 1.27(2)
O19 C32 1.22(2)
O20 C53 1.30(2)
O21 C53 1.30(2)
N1 C1 1.35(2)
N1 C5 1.332(19)
N2 C6 1.36(2)
N2 C10 1.32(2)
N3 C74 1.28(3)
N3 C78 1.39(2)
N4 C79 1.32(3)
N4 C83 1.36(2)
N5 C104 1.37(2)
N5 C108 1.37(2)
N6 C109 1.382(19)
N6 C113 1.30(2)
N7 C84 1.3900
N7 C88 1.3900
C84 C85 1.3900
C85 C86 1.3900
C86 C87 1.3900
C87 C88 1.3900
C88 C89 1.460(16)
N9 C98 1.3900
N9 C94 1.3900
C98 C97 1.3900
C98 C99 1.41(2)
C97 C96 1.3900
C96 C95 1.3900
C95 C94 1.3900
C1 C2 1.38(3)
C2 C3 1.36(3)
C3 C4 1.39(3)
C4 C5 1.41(3)
C5 C6 1.47(2)
C6 C7 1.41(2)
C7 C8 1.31(3)
C8 C9 1.42(3)
C9 C10 1.39(2)
C11 C12 1.48(2)
C12 C13 1.43(2)
C12 C17 1.40(2)
C13 C14 1.39(2)
C14 C15 1.40(2)
C15 C16 1.42(2)
C16 C17 1.41(2)
C18 C19 1.45(2)
C19 C20 1.43(3)
C19 C24 1.47(2)
C20 C21 1.39(3)
C21 C22 1.39(3)
C22 C23 1.40(3)
C23 C24 1.37(2)
C25 C26 1.36(2)
C25 C30 1.39(2)
C26 C27 1.41(2)
C27 C28 1.35(2)
C28 C29 1.40(2)
C29 C30 1.42(2)
C30 C31 1.465(19)
C32 C33 1.52(2)
C33 C34 1.43(3)
C33 C38 1.42(2)
C34 C35 1.38(3)
C35 C36 1.40(3)
C36 C37 1.28(3)
C37 C38 1.42(2)
C39 C40 1.45(3)
C40 C41 1.39(2)
C40 C45 1.43(3)
C41 C42 1.41(2)
C42 C43 1.36(2)
C43 C44 1.38(2)
C44 C45 1.38(3)
C46 C47 1.47(2)
C47 C48 1.44(2)
C47 C52 1.42(2)
C48 C49 1.40(3)
C49 C50 1.36(3)
C50 C51 1.42(2)
C51 C52 1.41(2)
C53 C54 1.40(3)
C54 C55 1.40(3)
C54 C59 1.40(2)
C55 C56 1.40(2)
C56 C57 1.38(2)
C57 C58 1.38(3)
C58 C59 1.35(3)
C60 C61 1.52(2)
C61 C62 1.36(2)
C61 C66 1.43(2)
C62 C63 1.41(2)
C63 C64 1.44(2)
C64 C65 1.37(3)
C65 C66 1.37(3)
C67 C68 1.50(2)
C68 C69 1.36(2)
C68 C73 1.413(19)
C69 C70 1.36(2)
C70 C71 1.50(2)
C71 C72 1.36(3)
C72 C73 1.35(2)
C74 C75 1.39(3)
C75 C76 1.38(4)
C76 C77 1.39(4)
C77 C78 1.40(3)
C78 C79 1.45(3)
C79 C80 1.48(3)
C80 C81 1.41(4)
C81 C82 1.32(4)
C82 C83 1.40(3)
C93 N8 1.3900
C93 C92 1.3900
N8 C89 1.3900
C89 C90 1.3900
C90 C91 1.3900
C91 C92 1.3900
C103 C102 1.3900
C103 N10 1.3900
C102 C101 1.3900
C101 C100 1.3900
C100 C99 1.3900
C99 N10 1.3900
C104 C105 1.39(2)
C105 C106 1.40(3)
C106 C107 1.32(3)
C107 C108 1.42(2)
C108 C109 1.41(2)
C109 C110 1.40(2)
C110 C111 1.32(3)
C111 C112 1.41(3)
C112 C113 1.39(3)
Zn5 N17 2.148(17)
Zn5 N18 2.13(2)
Zn5 N19 2.182(16)
Zn5 N20 2.173(16)
Zn5 N16 2.111(14)
Zn5 N15 2.161(14)
N17 C144 1.37(3)
N17 C148 1.37(3)
N18 C149 1.37(2)
N18 C153 1.36(2)
N19 C154 1.31(2)
N19 C158 1.34(3)
N20 C159 1.39(3)
N20 C163 1.35(2)
C137 C138 1.3900
C137 C136 1.3900
C138 N16 1.3900
C138 C139 1.46(2)
N16 C134 1.3900
C134 C135 1.3900
C135 C136 1.3900
C139 C140 1.3900
C139 N15 1.3900
C140 C141 1.3900
C141 C142 1.3900
C142 C143 1.3900
C143 N15 1.3900
C144 C145 1.39(3)
C145 C146 1.40(3)
C146 C147 1.41(3)
C147 C148 1.31(3)
C148 C149 1.48(3)
C149 C150 1.33(3)
C150 C151 1.41(3)
C151 C152 1.36(3)
C152 C153 1.42(3)
C154 C155 1.38(3)
C155 C156 1.44(4)
C156 C157 1.39(3)
C157 C158 1.43(3)
C158 C159 1.48(3)
C159 C160 1.41(3)
C160 C161 1.47(3)
C161 C162 1.40(3)
C162 C163 1.34(3)
N11 C119 1.37(2)
N11 C123 1.37(3)
N12 C114 1.34(2)
N12 C118 1.31(3)
C114 C115 1.40(3)
C115 C116 1.45(4)
C116 C117 1.33(3)
C117 C118 1.43(3)
C118 C119 1.46(3)
C119 C120 1.44(3)
C120 C121 1.40(3)
C121 C122 1.47(3)
C122 C123 1.43(3)
N13 C129 1.3900
N13 C133 1.3900
C129 C130 1.3900
C129 C128 1.51(3)
C130 C131 1.3900
C131 C132 1.3900
C132 C133 1.3900
C126 C127 1.3900
C126 C125 1.3900
C127 C128 1.3900
C128 N14 1.3900
N14 C124 1.3900
C124 C125 1.3900

loop_
_platon_squeeze_void_nr
_platon_squeeze_void_average_x
_platon_squeeze_void_average_y
_platon_squeeze_void_average_z
_platon_squeeze_void_volume
_platon_squeeze_void_count_electrons
_platon_squeeze_void_content
1 -0.024 -0.024 0.476 2102 1049 ' '
2 0.067 0.334 0.720 8 2 ' '
3 0.932 0.666 0.280 8 2 ' '
